data_1503121
loop_
_publ_author_name
'Nagano, Masanobu'
'Doi, Mitsunobu'
'Kurihara, Masaaki'
'Suemune, Hiroshi'
'Tanaka, Masakazu'

_publ_section_title
;
 Stabilized alpha-helix-catalyzed enantioselective epoxidation of
 alpha,beta-unsaturated ketones.
;
_journal_issue 15
_journal_name_full 'Organic letters'
_journal_page_first 3564
_journal_page_last 3566
_journal_paper_doi 10.1021/ol101435w
_journal_volume 12
_journal_year 2010
_chemical_absolute_configuration rm
_chemical_compound_source synthesis
_chemical_formula_moiety 'C63 H111 N9 O15, 2(H2 O) '
_chemical_formula_sum 'C63 H115 N9 O17'
_chemical_formula_weight 1270.65
_chemical_melting_point 235
_chemical_name_systematic
; 
 Boc-{L-Leu-L-Leu-[(1S,3S)-Ac5c(OM)]}3-OMe
;
_space_group_IT_number 19
_symmetry_cell_setting orthorhombic
_symmetry_space_group_name_Hall 'P 2ac 2ab'
_symmetry_space_group_name_H-M 'P 21 21 21'
_atom_sites_solution_hydrogens geom
_atom_sites_solution_primary direct
_atom_sites_solution_secondary difmap
_audit_creation_method SHELXL-97
_cell_angle_alpha 90.00
_cell_angle_beta 90.00
_cell_angle_gamma 90.00
_cell_formula_units_Z 8
_cell_length_a 12.247(2)
_cell_length_b 15.641(3)
_cell_length_c 77.051(15)
_cell_measurement_reflns_used 9130
_cell_measurement_temperature 240(2)
_cell_measurement_theta_max 20.48
_cell_measurement_theta_min 2.11
_cell_volume 14760(5)
_computing_cell_refinement 'SMART (Bruker, 1998)'
_computing_data_collection 'SMART (Bruker, 1998)'
_computing_data_reduction 'SAINTPLUS (Bruker, 1998)'
_computing_molecular_graphics 'PLATON (Spek, 2003)'
_computing_publication_material 'SHELXL-97 (Sheldrick, 1997)'
_computing_structure_refinement 'SHELXL-97 (Sheldrick, 1997)'
_computing_structure_solution 'SHELXD (Seldrick & Gould, 1996)'
_diffrn_ambient_temperature 240(2)
_diffrn_detector_area_resol_mean 8.366
_diffrn_measured_fraction_theta_full 0.999
_diffrn_measured_fraction_theta_max 0.999
_diffrn_measurement_device_type 'Bruker AXS SMART APEX (CCD area detector)'
_diffrn_measurement_method \w-scan
_diffrn_radiation_monochromator 'Bruker AXS Montel (conforcal multilayer optics)'
_diffrn_radiation_source 'MacScience M18XCE (rotating anode)'
_diffrn_radiation_type MoK\a
_diffrn_radiation_wavelength 0.71073
_diffrn_reflns_av_R_equivalents 0.0949
_diffrn_reflns_av_sigmaI/netI 0.0442
_diffrn_reflns_limit_h_max 12
_diffrn_reflns_limit_h_min -12
_diffrn_reflns_limit_k_max 15
_diffrn_reflns_limit_k_min -15
_diffrn_reflns_limit_l_max 77
_diffrn_reflns_limit_l_min -77
_diffrn_reflns_number 75027
_diffrn_reflns_theta_full 20.82
_diffrn_reflns_theta_max 20.82
_diffrn_reflns_theta_min 1.06
_diffrn_standards_decay_% 0.5
_diffrn_standards_interval_count 75027
_diffrn_standards_interval_time 720
_diffrn_standards_number 192
_exptl_absorpt_coefficient_mu 0.083
_exptl_absorpt_correction_T_max 0.543
_exptl_absorpt_correction_T_min 0.968
_exptl_absorpt_correction_type empirical
_exptl_absorpt_process_details 'SADABS (Sheldrick, 1996)'
_exptl_crystal_colour colorless
_exptl_crystal_density_diffrn 1.144
_exptl_crystal_density_method 'not measured'
_exptl_crystal_description plate
_exptl_crystal_F_000 5536
_exptl_crystal_size_max 0.40
_exptl_crystal_size_mid 0.40
_exptl_crystal_size_min 0.02
_refine_diff_density_max 0.495
_refine_diff_density_min -0.397
_refine_diff_density_rms 0.060
_refine_ls_abs_structure_details 'Flack (1983), 0 Friedel pairs'
_refine_ls_abs_structure_Flack 3(2)
_refine_ls_extinction_method none
_refine_ls_goodness_of_fit_ref 1.089
_refine_ls_hydrogen_treatment constr
_refine_ls_matrix_type fullcycle
_refine_ls_number_parameters 1603
_refine_ls_number_reflns 8620
_refine_ls_number_restraints 136
_refine_ls_restrained_S_all 1.099
_refine_ls_R_factor_all 0.0948
_refine_ls_R_factor_gt 0.0830
_refine_ls_shift/su_max 0.013
_refine_ls_shift/su_mean 0.004
_refine_ls_structure_factor_coef Fsqd
_refine_ls_weighting_details 'calc w=1/[\s^2^(Fo^2^)+(0.1269P)^2^+18.7208P] where P=(Fo^2^+2Fc^2^)/3'
_refine_ls_weighting_scheme calc
_refine_ls_wR_factor_gt 0.2190
_refine_ls_wR_factor_ref 0.2274
_reflns_number_gt 7280
_reflns_number_total 8620
_reflns_threshold_expression I>2\s(I)
_cod_data_source_file ol101435w_si_002.cif
_cod_data_source_block nano1
_cod_original_cell_volume 14759(5)
_cod_original_sg_symbol_Hall 'P 2ac 2ab '
_cod_database_code 1503121

loop_
_symmetry_equiv_pos_as_xyz
'x, y, z'
'-x+1/2, -y, z+1/2'
'x+1/2, -y+1/2, -z'
'-x, y+1/2, -z+1/2'

loop_
_atom_site_label
_atom_site_type_symbol
_atom_site_fract_x
_atom_site_fract_y
_atom_site_fract_z
_atom_site_U_iso_or_equiv
_atom_site_adp_type
_atom_site_occupancy
_atom_site_symmetry_multiplicity
_atom_site_calc_flag
_atom_site_refinement_flags
C1_10 C 1.0770(9) 0.2369(7) 0.15722(14) 0.068(3) Uani 1 1 d .
C2_10 C 1.1328(10) 0.2465(8) 0.17433(18) 0.096(4) Uani 1 1 d .
H2A_10 H 1.1211 0.3039 0.1787 0.144 Uiso 1 1 calc R
H2B_10 H 1.2105 0.2365 0.1729 0.144 Uiso 1 1 calc R
H2C_10 H 1.1031 0.2053 0.1825 0.144 Uiso 1 1 calc R
C3_10 C 1.0937(10) 0.1489(7) 0.15036(17) 0.091(4) Uani 1 1 d .
H3A_10 H 1.0563 0.1430 0.1393 0.136 Uiso 1 1 calc R
H3B_10 H 1.0647 0.1077 0.1586 0.136 Uiso 1 1 calc R
H3C_10 H 1.1712 0.1386 0.1487 0.136 Uiso 1 1 calc R
C4_10 C 1.1138(12) 0.3060(8) 0.1448(2) 0.118(5) Uani 1 1 d .
H4A_10 H 1.0771 0.2988 0.1338 0.176 Uiso 1 1 calc R
H4B_10 H 1.1922 0.3019 0.1432 0.176 Uiso 1 1 calc R
H4C_10 H 1.0959 0.3616 0.1496 0.176 Uiso 1 1 calc R
O1_10 O 0.9569(5) 0.2393(4) 0.15929(8) 0.0585(17) Uani 1 1 d .
C5_10 C 0.9059(8) 0.3084(7) 0.16417(13) 0.054(3) Uani 1 1 d .
O5_10 O 0.9462(6) 0.3782(4) 0.16744(9) 0.0666(19) Uani 1 1 d .
N1_11 N 0.7979(7) 0.2942(5) 0.16485(9) 0.053(2) Uani 1 1 d .
H1_11 H 0.7736 0.2420 0.1642 0.064 Uiso 1 1 calc R
C1_11 C 0.7197(8) 0.3652(6) 0.16676(12) 0.054(3) Uani 1 1 d D
H1A_11 H 0.7351 0.4071 0.1574 0.065 Uiso 1 1 calc R
C2_11 C 0.6028(8) 0.3340(6) 0.16435(14) 0.065(3) Uani 1 1 d D
H2A_11 H 0.5978 0.3040 0.1532 0.078 Uiso 1 1 calc R
H2B_11 H 0.5863 0.2925 0.1735 0.078 Uiso 1 1 calc R
C3_11 C 0.5177(8) 0.4032(6) 0.16474(15) 0.073(3) Uani 1 1 d D
H3_11 H 0.5212 0.4314 0.1762 0.088 Uiso 1 1 calc R
C4_11 C 0.5362(11) 0.4713(8) 0.15089(17) 0.106(4) Uani 1 1 d D
H4A_11 H 0.4807 0.5153 0.1519 0.159 Uiso 1 1 calc R
H4B_11 H 0.5319 0.4453 0.1395 0.159 Uiso 1 1 calc R
H4C_11 H 0.6078 0.4967 0.1525 0.159 Uiso 1 1 calc R
C5_11 C 0.4042(9) 0.3626(8) 0.1629(2) 0.105(4) Uani 1 1 d D
H5A_11 H 0.3489 0.4070 0.1632 0.157 Uiso 1 1 calc R
H5B_11 H 0.3920 0.3228 0.1723 0.157 Uiso 1 1 calc R
H5C_11 H 0.3999 0.3324 0.1519 0.157 Uiso 1 1 calc R
C6_11 C 0.7304(8) 0.4109(6) 0.18381(13) 0.056(3) Uani 1 1 d .
O6_11 O 0.7092(6) 0.4884(4) 0.18415(9) 0.0669(19) Uani 1 1 d .
N1_12 N 0.7573(6) 0.3689(5) 0.19825(10) 0.057(2) Uani 1 1 d .
H1_12 H 0.7713 0.3144 0.1978 0.068 Uiso 1 1 calc R
C1_12 C 0.7633(9) 0.4144(6) 0.21465(12) 0.061(3) Uani 1 1 d D
H1A_12 H 0.6914 0.4417 0.2165 0.073 Uiso 1 1 calc R
C2_12 C 0.7821(10) 0.3558(6) 0.22963(11) 0.069(3) Uani 1 1 d D
H2A_12 H 0.8547 0.3301 0.2284 0.083 Uiso 1 1 calc R
H2B_12 H 0.7284 0.3094 0.2291 0.083 Uiso 1 1 calc R
C3_12 C 0.7745(11) 0.3978(8) 0.24721(13) 0.090(4) Uani 1 1 d D
H3_12 H 0.8253 0.4471 0.2472 0.108 Uiso 1 1 calc R
C4_12 C 0.6630(13) 0.4319(11) 0.25122(19) 0.137(6) Uani 1 1 d D
H4A_12 H 0.6400 0.4702 0.2420 0.205 Uiso 1 1 calc R
H4B_12 H 0.6649 0.4628 0.2621 0.205 Uiso 1 1 calc R
H4C_12 H 0.6118 0.3848 0.2521 0.205 Uiso 1 1 calc R
C5_12 C 0.8138(13) 0.3363(11) 0.26108(17) 0.133(6) Uani 1 1 d D
H5A_12 H 0.8860 0.3156 0.2581 0.200 Uiso 1 1 calc R
H5B_12 H 0.7637 0.2884 0.2618 0.200 Uiso 1 1 calc R
H5C_12 H 0.8166 0.3655 0.2722 0.200 Uiso 1 1 calc R
C6_12 C 0.8481(10) 0.4866(7) 0.21338(13) 0.064(3) Uani 1 1 d .
O6_12 O 0.8291(6) 0.5586(4) 0.21827(9) 0.0667(19) Uani 1 1 d .
N1_13 N 0.9457(7) 0.4636(5) 0.20709(10) 0.058(2) Uani 1 1 d .
H1_13 H 0.9567 0.4102 0.2045 0.069 Uiso 1 1 calc R
C1_13 C 1.0342(8) 0.5246(6) 0.20445(13) 0.058(3) Uani 1 1 d .
C2_13 C 1.1322(9) 0.4777(7) 0.19732(16) 0.084(3) Uani 1 1 d U
H2A_13 H 1.1077 0.4328 0.1894 0.100 Uiso 1 1 calc R
H2B_13 H 1.1781 0.5177 0.1908 0.100 Uiso 1 1 calc R
C3_13 C 1.1962(12) 0.4395(9) 0.2114(2) 0.114(4) Uani 1 1 d U
H3_13 H 1.1842 0.3769 0.2118 0.136 Uiso 1 1 calc R
C4_13 C 1.1550(14) 0.4796(11) 0.2272(2) 0.131(5) Uani 1 1 d U
H4A_13 H 1.2162 0.5006 0.2342 0.158 Uiso 1 1 calc R
H4B_13 H 1.1144 0.4376 0.2341 0.158 Uiso 1 1 calc R
C5_13 C 1.0794(11) 0.5547(7) 0.22229(14) 0.081(3) Uani 1 1 d .
H5A_13 H 1.1204 0.6083 0.2212 0.097 Uiso 1 1 calc R
H5B_13 H 1.0207 0.5622 0.2308 0.097 Uiso 1 1 calc R
O3_13 O 1.3121(9) 0.4587(10) 0.2066(2) 0.178(5) Uani 1 1 d U
C7_13 C 1.3871(16) 0.4137(19) 0.2151(4) 0.247(15) Uani 1 1 d U
H7A_13 H 1.4592 0.4299 0.2110 0.370 Uiso 1 1 calc R
H7B_13 H 1.3756 0.3532 0.2129 0.370 Uiso 1 1 calc R
H7C_13 H 1.3811 0.4251 0.2274 0.370 Uiso 1 1 calc R
C6_13 C 0.9980(8) 0.5965(7) 0.19357(13) 0.057(3) Uani 1 1 d .
O6_13 O 1.0128(6) 0.6720(4) 0.19714(9) 0.0685(19) Uani 1 1 d .
N1_14 N 0.9526(6) 0.5735(5) 0.17839(10) 0.055(2) Uani 1 1 d .
H1_14 H 0.9407 0.5196 0.1763 0.066 Uiso 1 1 calc R
C1_14 C 0.9225(8) 0.6374(6) 0.16516(12) 0.056(2) Uani 1 1 d DU
H1A_14 H 0.9876 0.6729 0.1627 0.068 Uiso 1 1 calc R
C2_14 C 0.8884(10) 0.5957(7) 0.14866(13) 0.076(3) Uani 1 1 d DU
H2A_14 H 0.8548 0.6392 0.1412 0.091 Uiso 1 1 calc R
H2B_14 H 0.8321 0.5532 0.1513 0.091 Uiso 1 1 calc R
C3_14 C 0.9779(12) 0.5521(7) 0.13845(15) 0.101(4) Uani 1 1 d DU
H3_14 H 1.0165 0.5116 0.1462 0.121 Uiso 1 1 calc R
C4_14 C 0.9272(16) 0.5015(10) 0.12336(18) 0.157(7) Uani 1 1 d DU
H4A_14 H 0.8743 0.4611 0.1279 0.236 Uiso 1 1 calc R
H4B_14 H 0.9842 0.4709 0.1172 0.236 Uiso 1 1 calc R
H4C_14 H 0.8911 0.5407 0.1155 0.236 Uiso 1 1 calc R
C5_14 C 1.0578(16) 0.6170(11) 0.1320(3) 0.186(9) Uani 1 1 d DU
H5A_14 H 1.1168 0.5883 0.1260 0.279 Uiso 1 1 calc R
H5B_14 H 1.0871 0.6486 0.1418 0.279 Uiso 1 1 calc R
H5C_14 H 1.0213 0.6561 0.1242 0.279 Uiso 1 1 calc R
C6_14 C 0.8329(9) 0.6954(6) 0.17158(13) 0.060(3) Uani 1 1 d .
O6_14 O 0.8386(6) 0.7748(4) 0.16830(9) 0.0703(19) Uani 1 1 d .
N1_15 N 0.7488(7) 0.6636(5) 0.17975(11) 0.061(2) Uani 1 1 d .
H1_15 H 0.7463 0.6089 0.1817 0.073 Uiso 1 1 calc R
C1_15 C 0.6606(9) 0.7165(6) 0.18552(13) 0.062(3) Uani 1 1 d DU
H1A_15 H 0.6401 0.7530 0.1755 0.075 Uiso 1 1 calc R
C2_15 C 0.5638(10) 0.6641(8) 0.1896(2) 0.103(4) Uani 1 1 d DU
H2A_15 H 0.5750 0.6373 0.2010 0.124 Uiso 1 1 calc R
H2B_15 H 0.5583 0.6182 0.1810 0.124 Uiso 1 1 calc R
C3_15 C 0.4530(10) 0.7137(11) 0.1900(2) 0.142(6) Uani 1 1 d DU
H3_15 H 0.4553 0.7648 0.1824 0.170 Uiso 1 1 calc R
C4_15 C 0.4327(17) 0.7372(19) 0.2081(3) 0.240(13) Uani 1 1 d DU
H4A_15 H 0.4887 0.7767 0.2120 0.359 Uiso 1 1 calc R
H4B_15 H 0.4344 0.6862 0.2153 0.359 Uiso 1 1 calc R
H4C_15 H 0.3616 0.7641 0.2091 0.359 Uiso 1 1 calc R
C5_15 C 0.3652(15) 0.6518(16) 0.1843(4) 0.234(12) Uani 1 1 d DU
H5A_15 H 0.3751 0.6382 0.1721 0.350 Uiso 1 1 calc R
H5B_15 H 0.2940 0.6776 0.1860 0.350 Uiso 1 1 calc R
H5C_15 H 0.3703 0.5998 0.1911 0.350 Uiso 1 1 calc R
C6_15 C 0.6988(8) 0.7767(7) 0.19975(14) 0.059(3) Uani 1 1 d .
O6_15 O 0.6735(6) 0.8533(4) 0.19953(9) 0.0653(18) Uani 1 1 d .
N1_16 N 0.7622(7) 0.7433(5) 0.21200(11) 0.062(2) Uani 1 1 d .
H1_16 H 0.7783 0.6892 0.2116 0.074 Uiso 1 1 calc R
C1_16 C 0.8065(9) 0.7960(6) 0.22645(12) 0.061(3) Uani 1 1 d .
C2_16 C 0.8780(10) 0.7437(6) 0.23790(13) 0.070(3) Uani 1 1 d .
H2A_16 H 0.9221 0.7044 0.2309 0.084 Uiso 1 1 calc R
H2B_16 H 0.9274 0.7809 0.2444 0.084 Uiso 1 1 calc R
C3_16 C 0.8075(12) 0.6947(8) 0.25000(14) 0.085(4) Uani 1 1 d .
H3_16 H 0.7926 0.6372 0.2452 0.102 Uiso 1 1 calc R
O3_16 O 0.8649(10) 0.6875(7) 0.26618(11) 0.124(3) Uani 1 1 d .
C7_16 C 0.8115(16) 0.6334(11) 0.27824(17) 0.143(7) Uani 1 1 d .
H7A_16 H 0.8520 0.6328 0.2891 0.215 Uiso 1 1 calc R
H7B_16 H 0.8077 0.5759 0.2736 0.215 Uiso 1 1 calc R
H7C_16 H 0.7382 0.6545 0.2803 0.215 Uiso 1 1 calc R
C4_16 C 0.7092(17) 0.7431(11) 0.2508(2) 0.165(9) Uani 1 1 d .
H4A_16 H 0.6962 0.7613 0.2628 0.198 Uiso 1 1 calc R
H4B_16 H 0.6478 0.7069 0.2472 0.198 Uiso 1 1 calc R
C5_16 C 0.7145(10) 0.8221(7) 0.23899(13) 0.078(3) Uani 1 1 d .
H5A_16 H 0.7335 0.8737 0.2455 0.094 Uiso 1 1 calc R
H5B_16 H 0.6454 0.8314 0.2328 0.094 Uiso 1 1 calc R
C6_16 C 0.8686(9) 0.8722(7) 0.21872(14) 0.061(3) Uani 1 1 d .
O6_16 O 0.8666(7) 0.9435(5) 0.22512(9) 0.078(2) Uani 1 1 d .
N1_17 N 0.9330(7) 0.8538(5) 0.20512(10) 0.054(2) Uani 1 1 d .
H1_17 H 0.9314 0.8023 0.2008 0.065 Uiso 1 1 calc R
C1_17 C 1.0052(7) 0.9166(5) 0.19733(11) 0.045(2) Uani 1 1 d D
H1A_17 H 1.0471 0.9456 0.2066 0.054 Uiso 1 1 calc R
C2_17 C 1.0835(8) 0.8690(6) 0.18571(13) 0.061(3) Uani 1 1 d D
H2A_17 H 1.0406 0.8341 0.1776 0.073 Uiso 1 1 calc R
H2B_17 H 1.1261 0.8298 0.1929 0.073 Uiso 1 1 calc R
C3_17 C 1.1624(8) 0.9225(7) 0.17518(13) 0.070(3) Uani 1 1 d D
H3_17 H 1.1197 0.9656 0.1687 0.084 Uiso 1 1 calc R
C4_17 C 1.2241(12) 0.8673(9) 0.16203(17) 0.113(5) Uani 1 1 d D
H4A_17 H 1.2742 0.9029 0.1555 0.169 Uiso 1 1 calc R
H4B_17 H 1.1724 0.8407 0.1542 0.169 Uiso 1 1 calc R
H4C_17 H 1.2648 0.8233 0.1681 0.169 Uiso 1 1 calc R
C5_17 C 1.2426(11) 0.9700(9) 0.18709(17) 0.107(4) Uani 1 1 d D
H5A_17 H 1.2914 1.0046 0.1801 0.161 Uiso 1 1 calc R
H5B_17 H 1.2847 0.9288 0.1937 0.161 Uiso 1 1 calc R
H5C_17 H 1.2022 1.0065 0.1950 0.161 Uiso 1 1 calc R
C6_17 C 0.9444(8) 0.9825(6) 0.18701(12) 0.048(2) Uani 1 1 d .
O6_17 O 0.9697(6) 1.0582(4) 0.18794(8) 0.0609(17) Uani 1 1 d .
N1_18 N 0.8662(6) 0.9558(5) 0.17631(10) 0.053(2) Uani 1 1 d .
H1_18 H 0.8451 0.9028 0.1769 0.063 Uiso 1 1 calc R
C1_18 C 0.8148(8) 1.0123(6) 0.16375(11) 0.052(3) Uani 1 1 d D
H1A_18 H 0.8709 1.0538 0.1599 0.063 Uiso 1 1 calc R
C2_18 C 0.7762(8) 0.9637(6) 0.14755(13) 0.066(3) Uani 1 1 d D
H2A_18 H 0.7139 0.9941 0.1425 0.080 Uiso 1 1 calc R
H2B_18 H 0.7509 0.9068 0.1511 0.080 Uiso 1 1 calc R
C3_18 C 0.8652(10) 0.9536(9) 0.13356(14) 0.094(4) Uani 1 1 d D
H3_18 H 0.8894 1.0117 0.1302 0.113 Uiso 1 1 calc R
C4_18 C 0.8161(12) 0.9127(11) 0.11766(16) 0.122(5) Uani 1 1 d D
H4A_18 H 0.7542 0.9464 0.1138 0.182 Uiso 1 1 calc R
H4B_18 H 0.7920 0.8553 0.1205 0.182 Uiso 1 1 calc R
H4C_18 H 0.8704 0.9103 0.1085 0.182 Uiso 1 1 calc R
C5_18 C 0.9625(12) 0.9060(11) 0.13902(19) 0.128(5) Uani 1 1 d D
H5A_18 H 0.9935 0.9327 0.1493 0.191 Uiso 1 1 calc R
H5B_18 H 1.0159 0.9063 0.1297 0.191 Uiso 1 1 calc R
H5C_18 H 0.9423 0.8475 0.1417 0.191 Uiso 1 1 calc R
C6_18 C 0.7214(8) 1.0628(6) 0.17112(13) 0.051(2) Uani 1 1 d .
O6_18 O 0.6959(5) 1.1320(4) 0.16483(9) 0.0645(18) Uani 1 1 d .
N1_19 N 0.6639(7) 1.0277(5) 0.18414(11) 0.061(2) Uani 1 1 d .
H1_19 H 0.6845 0.9796 0.1888 0.074 Uiso 1 1 calc R
C1_19 C 0.5660(9) 1.0716(6) 0.19047(15) 0.070(3) Uani 1 1 d .
C2_19 C 0.5957(10) 1.1515(7) 0.20151(15) 0.082(3) Uani 1 1 d U
H2A_19 H 0.6608 1.1797 0.1968 0.098 Uiso 1 1 calc R
H2B_19 H 0.5352 1.1926 0.2015 0.098 Uiso 1 1 calc R
C3_19 C 0.6173(12) 1.1194(7) 0.21969(17) 0.091(3) Uani 1 1 d U
H3_19 H 0.6963 1.1230 0.2224 0.109 Uiso 1 1 calc R
O3_19 O 0.5572(11) 1.1707(6) 0.23126(13) 0.139(4) Uani 1 1 d U
C4_19 C 0.5792(11) 1.0263(7) 0.22042(16) 0.088(3) Uani 1 1 d U
H4A_19 H 0.5372 1.0157 0.2310 0.106 Uiso 1 1 calc R
H4B_19 H 0.6418 0.9873 0.2202 0.106 Uiso 1 1 calc R
C5_19 C 0.5075(9) 1.0135(7) 0.20436(15) 0.075(3) Uani 1 1 d .
H5A_19 H 0.4325 1.0325 0.2065 0.091 Uiso 1 1 calc R
H5B_19 H 0.5067 0.9535 0.2007 0.091 Uiso 1 1 calc R
C7_19 C 0.588(3) 1.1523(15) 0.2484(2) 0.233(14) Uani 1 1 d U
H7A_19 H 0.5465 1.1880 0.2563 0.350 Uiso 1 1 calc R
H7B_19 H 0.6652 1.1634 0.2499 0.350 Uiso 1 1 calc R
H7C_19 H 0.5730 1.0926 0.2509 0.350 Uiso 1 1 calc R
C6_19 C 0.4890(10) 1.0933(9) 0.17544(19) 0.081(3) Uani 1 1 d .
O6_19 O 0.4282(8) 1.1529(6) 0.17559(14) 0.110(3) Uani 1 1 d .
O8_19 O 0.4947(6) 1.0355(6) 0.16302(13) 0.091(3) Uani 1 1 d .
C8_19 C 0.4339(14) 1.0558(11) 0.1467(2) 0.141(6) Uani 1 1 d .
H8A_19 H 0.4425 1.0092 0.1385 0.212 Uiso 1 1 calc R
H8B_19 H 0.4627 1.1080 0.1416 0.212 Uiso 1 1 calc R
H8C_19 H 0.3570 1.0635 0.1493 0.212 Uiso 1 1 calc R
C1_20 C 0.7368(9) 1.2245(7) 0.10309(13) 0.068(3) Uani 1 1 d .
C2_20 C 0.8198(10) 1.1735(9) 0.09289(18) 0.104(4) Uani 1 1 d .
H2A_20 H 0.8159 1.1894 0.0807 0.155 Uiso 1 1 calc R
H2B_20 H 0.8043 1.1130 0.0941 0.155 Uiso 1 1 calc R
H2C_20 H 0.8924 1.1854 0.0973 0.155 Uiso 1 1 calc R
C3_20 C 0.7533(11) 1.3194(8) 0.1001(2) 0.109(5) Uani 1 1 d .
H3A_20 H 0.7508 1.3312 0.0877 0.163 Uiso 1 1 calc R
H3B_20 H 0.8237 1.3365 0.1047 0.163 Uiso 1 1 calc R
H3C_20 H 0.6960 1.3511 0.1059 0.163 Uiso 1 1 calc R
C4_20 C 0.7402(13) 1.2010(11) 0.12230(15) 0.126(5) Uani 1 1 d .
H4A_20 H 0.6861 1.2343 0.1285 0.188 Uiso 1 1 calc R
H4B_20 H 0.8122 1.2132 0.1269 0.188 Uiso 1 1 calc R
H4C_20 H 0.7244 1.1406 0.1237 0.188 Uiso 1 1 calc R
O1_20 O 0.6272(5) 1.2110(4) 0.09603(9) 0.0612(18) Uani 1 1 d .
C5_20 C 0.5786(9) 1.1342(8) 0.09692(14) 0.066(3) Uani 1 1 d .
O5_20 O 0.6203(7) 1.0676(5) 0.10089(12) 0.093(3) Uani 1 1 d .
N1_21 N 0.4723(7) 1.1423(5) 0.09232(9) 0.0520(19) Uani 1 1 d .
H1_21 H 0.4469 1.1919 0.0892 0.062 Uiso 1 1 calc R
C1_21 C 0.4013(8) 1.0688(6) 0.09254(13) 0.056(3) Uani 1 1 d D
H1A_21 H 0.4204 1.0343 0.1029 0.067 Uiso 1 1 calc R
C2_21 C 0.2832(8) 1.0978(6) 0.09459(15) 0.069(3) Uani 1 1 d D
H2A_21 H 0.2773 1.1320 0.1052 0.083 Uiso 1 1 calc R
H2B_21 H 0.2644 1.1349 0.0848 0.083 Uiso 1 1 calc R
C3_21 C 0.2009(8) 1.0257(6) 0.09547(14) 0.071(3) Uani 1 1 d D
H3_21 H 0.2079 0.9918 0.0847 0.085 Uiso 1 1 calc R
C4_21 C 0.0851(8) 1.0621(9) 0.09604(16) 0.094(4) Uani 1 1 d D
H4A_21 H 0.0750 1.1016 0.0865 0.141 Uiso 1 1 calc R
H4B_21 H 0.0741 1.0920 0.1069 0.141 Uiso 1 1 calc R
H4C_21 H 0.0327 1.0158 0.0951 0.141 Uiso 1 1 calc R
C5_21 C 0.2204(11) 0.9664(8) 0.11049(16) 0.099(4) Uani 1 1 d D
H5A_21 H 0.1682 0.9198 0.1101 0.149 Uiso 1 1 calc R
H5B_21 H 0.2116 0.9976 0.1213 0.149 Uiso 1 1 calc R
H5C_21 H 0.2939 0.9436 0.1098 0.149 Uiso 1 1 calc R
C6_21 C 0.4122(8) 1.0116(7) 0.07678(13) 0.055(2) Uani 1 1 d .
O6_21 O 0.4109(6) 0.9335(4) 0.07811(8) 0.0601(17) Uani 1 1 d .
N1_22 N 0.4190(7) 1.0497(5) 0.06147(10) 0.057(2) Uani 1 1 d .
H1_22 H 0.4179 1.1052 0.0609 0.068 Uiso 1 1 calc R
C1_22 C 0.4282(9) 0.9994(6) 0.04574(11) 0.057(3) Uani 1 1 d D
H1A_22 H 0.3622 0.9629 0.0452 0.069 Uiso 1 1 calc R
C2_22 C 0.4247(10) 1.0559(6) 0.03006(11) 0.066(3) Uani 1 1 d D
H2A_22 H 0.4867 1.0955 0.0306 0.080 Uiso 1 1 calc R
H2B_22 H 0.3578 1.0902 0.0305 0.080 Uiso 1 1 calc R
C3_22 C 0.4283(11) 1.0084(7) 0.01283(13) 0.082(3) Uani 1 1 d D
H3_22 H 0.4959 0.9738 0.0126 0.099 Uiso 1 1 calc R
C4_22 C 0.3321(13) 0.9490(10) 0.0096(2) 0.130(5) Uani 1 1 d D
H4A_22 H 0.3293 0.9060 0.0187 0.196 Uiso 1 1 calc R
H4B_22 H 0.3407 0.9213 -0.0016 0.196 Uiso 1 1 calc R
H4C_22 H 0.2649 0.9818 0.0097 0.196 Uiso 1 1 calc R
C5_22 C 0.4340(16) 1.0726(8) -0.00179(14) 0.125(6) Uani 1 1 d D
H5A_22 H 0.4989 1.1075 -0.0005 0.187 Uiso 1 1 calc R
H5B_22 H 0.3698 1.1089 -0.0015 0.187 Uiso 1 1 calc R
H5C_22 H 0.4369 1.0426 -0.0128 0.187 Uiso 1 1 calc R
C6_22 C 0.5251(9) 0.9394(7) 0.04639(12) 0.055(2) Uani 1 1 d .
O6_22 O 0.5157(6) 0.8664(4) 0.04141(8) 0.0628(18) Uani 1 1 d .
N1_23 N 0.6172(7) 0.9707(5) 0.05306(9) 0.053(2) Uani 1 1 d .
H1_23 H 0.6188 1.0234 0.0567 0.064 Uiso 1 1 calc R
C1_23 C 0.7157(8) 0.9183(6) 0.05444(12) 0.054(3) Uani 1 1 d .
C2_23 C 0.8038(8) 0.9673(6) 0.06458(12) 0.058(3) Uani 1 1 d .
H2A_23 H 0.7703 1.0090 0.0724 0.069 Uiso 1 1 calc R
H2B_23 H 0.8486 0.9278 0.0714 0.069 Uiso 1 1 calc R
C3_23 C 0.8727(11) 1.0122(7) 0.05100(13) 0.073(3) Uani 1 1 d .
H3_23 H 0.8689 1.0749 0.0527 0.088 Uiso 1 1 calc R
O3_23 O 0.9790(7) 0.9837(6) 0.05356(11) 0.098(3) Uani 1 1 d .
C7_23 C 1.0639(15) 1.0302(13) 0.0440(2) 0.162(8) Uani 1 1 d .
H7A_23 H 1.1348 1.0058 0.0467 0.243 Uiso 1 1 calc R
H7B_23 H 1.0630 1.0899 0.0474 0.243 Uiso 1 1 calc R
H7C_23 H 1.0502 1.0257 0.0317 0.243 Uiso 1 1 calc R
C4_23 C 0.8247(10) 0.9883(7) 0.03350(13) 0.077(3) Uani 1 1 d .
H4A_23 H 0.7724 1.0315 0.0296 0.093 Uiso 1 1 calc R
H4B_23 H 0.8823 0.9820 0.0247 0.093 Uiso 1 1 calc R
C5_23 C 0.7686(9) 0.9040(6) 0.03685(12) 0.066(3) Uani 1 1 d .
H5A_23 H 0.8214 0.8569 0.0373 0.079 Uiso 1 1 calc R
H5B_23 H 0.7138 0.8917 0.0279 0.079 Uiso 1 1 calc R
C6_23 C 0.6896(8) 0.8352(7) 0.06427(13) 0.056(3) Uani 1 1 d .
O6_23 O 0.7204(6) 0.7645(4) 0.05929(8) 0.069(2) Uani 1 1 d .
N1_24 N 0.6324(6) 0.8440(5) 0.07916(9) 0.0509(19) Uani 1 1 d .
H1_24 H 0.6116 0.8946 0.0825 0.061 Uiso 1 1 calc R
C1_24 C 0.6052(8) 0.7703(6) 0.08973(11) 0.055(2) Uani 1 1 d D
H1A_24 H 0.6733 0.7404 0.0931 0.065 Uiso 1 1 calc R
C2_24 C 0.5468(9) 0.8006(6) 0.10611(11) 0.063(3) Uani 1 1 d D
H2A_24 H 0.4803 0.8310 0.1027 0.076 Uiso 1 1 calc R
H2B_24 H 0.5940 0.8418 0.1121 0.076 Uiso 1 1 calc R
C3_24 C 0.5153(11) 0.7300(8) 0.11908(14) 0.095(4) Uani 1 1 d D
H3_24 H 0.4701 0.6881 0.1127 0.114 Uiso 1 1 calc R
C4_24 C 0.4432(16) 0.7678(11) 0.13318(18) 0.158(7) Uani 1 1 d D
H4A_24 H 0.4210 0.7229 0.1411 0.238 Uiso 1 1 calc R
H4B_24 H 0.3790 0.7933 0.1279 0.238 Uiso 1 1 calc R
H4C_24 H 0.4836 0.8112 0.1395 0.238 Uiso 1 1 calc R
C5_24 C 0.6120(16) 0.6819(12) 0.1262(2) 0.174(8) Uani 1 1 d D
H5A_24 H 0.6542 0.6584 0.1167 0.261 Uiso 1 1 calc R
H5B_24 H 0.5866 0.6358 0.1336 0.261 Uiso 1 1 calc R
H5C_24 H 0.6574 0.7205 0.1329 0.261 Uiso 1 1 calc R
C6_24 C 0.5321(9) 0.7089(6) 0.07989(12) 0.057(3) Uani 1 1 d .
O6_24 O 0.5503(6) 0.6313(4) 0.08051(9) 0.0699(19) Uani 1 1 d .
N1_25 N 0.4484(7) 0.7413(5) 0.07121(10) 0.060(2) Uani 1 1 d .
H1_25 H 0.4407 0.7965 0.0705 0.072 Uiso 1 1 calc R
C1_25 C 0.3702(8) 0.6865(6) 0.06289(14) 0.063(3) Uani 1 1 d D
H1A_25 H 0.3498 0.6419 0.0714 0.075 Uiso 1 1 calc R
C2_25 C 0.2698(10) 0.7353(8) 0.05891(16) 0.087(4) Uani 1 1 d D
H2A_25 H 0.2181 0.6964 0.0532 0.104 Uiso 1 1 calc R
H2B_25 H 0.2885 0.7799 0.0505 0.104 Uiso 1 1 calc R
C3_25 C 0.2116(11) 0.7776(9) 0.0741(2) 0.120(5) Uani 1 1 d D
H3_25 H 0.2580 0.8255 0.0781 0.143 Uiso 1 1 calc R
C4_25 C 0.1063(13) 0.8156(12) 0.0673(3) 0.183(9) Uani 1 1 d D
H4A_25 H 0.0672 0.8430 0.0767 0.274 Uiso 1 1 calc R
H4B_25 H 0.0615 0.7706 0.0624 0.274 Uiso 1 1 calc R
H4C_25 H 0.1229 0.8575 0.0584 0.274 Uiso 1 1 calc R
C5_25 C 0.1932(16) 0.7191(11) 0.0896(2) 0.158(7) Uani 1 1 d D
H5A_25 H 0.2627 0.6966 0.0935 0.237 Uiso 1 1 calc R
H5B_25 H 0.1459 0.6722 0.0862 0.237 Uiso 1 1 calc R
H5C_25 H 0.1591 0.7511 0.0989 0.237 Uiso 1 1 calc R
C6_25 C 0.4190(9) 0.6393(7) 0.04677(13) 0.056(3) Uani 1 1 d .
O6_25 O 0.3879(6) 0.5681(5) 0.04362(9) 0.072(2) Uani 1 1 d .
N1_26 N 0.4903(7) 0.6814(5) 0.03769(11) 0.065(2) Uani 1 1 d .
H1_26 H 0.5053 0.7340 0.0405 0.078 Uiso 1 1 calc R
C1_26 C 0.5452(10) 0.6429(6) 0.02307(13) 0.068(3) Uani 1 1 d .
C2_26 C 0.6292(11) 0.7044(7) 0.01600(15) 0.085(4) Uani 1 1 d .
H2A_26 H 0.6898 0.6735 0.0105 0.102 Uiso 1 1 calc R
H2B_26 H 0.6583 0.7408 0.0253 0.102 Uiso 1 1 calc R
C3_26 C 0.5673(15) 0.7574(10) 0.00264(19) 0.115(5) Uani 1 1 d .
H3_26 H 0.5324 0.8072 0.0083 0.138 Uiso 1 1 calc R
O3_26 O 0.6377(14) 0.7853(8) -0.01094(16) 0.176(7) Uani 1 1 d .
C7_26 C 0.6353(18) 0.8574(14) -0.0154(3) 0.167(8) Uani 1 1 d .
H7A_26 H 0.6903 0.8667 -0.0243 0.251 Uiso 1 1 calc R
H7B_26 H 0.6500 0.8943 -0.0056 0.251 Uiso 1 1 calc R
H7C_26 H 0.5637 0.8705 -0.0201 0.251 Uiso 1 1 calc R
C4_26 C 0.484(2) 0.7000(12) -0.0042(2) 0.181(10) Uani 1 1 d .
H4A_26 H 0.5069 0.6791 -0.0156 0.218 Uiso 1 1 calc R
H4B_26 H 0.4154 0.7309 -0.0055 0.218 Uiso 1 1 calc R
C5_26 C 0.4689(12) 0.6268(7) 0.00772(15) 0.088(4) Uani 1 1 d .
H5A_26 H 0.4876 0.5730 0.0019 0.106 Uiso 1 1 calc R
H5B_26 H 0.3928 0.6237 0.0116 0.106 Uiso 1 1 calc R
C6_26 C 0.6026(9) 0.5613(6) 0.02910(14) 0.061(3) Uani 1 1 d .
O6_26 O 0.6055(8) 0.4957(5) 0.02019(10) 0.087(2) Uani 1 1 d .
N1_27 N 0.6570(7) 0.5666(5) 0.04385(11) 0.063(2) Uani 1 1 d .
H1_27 H 0.6581 0.6146 0.0495 0.075 Uiso 1 1 calc R
C1_27 C 0.7162(10) 0.4916(7) 0.05082(16) 0.080(3) Uani 1 1 d DU
H1A_27 H 0.7597 0.4658 0.0413 0.096 Uiso 1 1 calc R
C2_27 C 0.7936(12) 0.5195(8) 0.06521(16) 0.106(4) Uani 1 1 d DU
H2A_27 H 0.7534 0.5558 0.0734 0.127 Uiso 1 1 calc R
H2B_27 H 0.8179 0.4686 0.0716 0.127 Uiso 1 1 calc R
C3_27 C 0.8926(13) 0.5675(11) 0.0590(3) 0.163(6) Uani 1 1 d DU
H3_27 H 0.8717 0.6115 0.0503 0.196 Uiso 1 1 calc R
C4_27 C 0.9720(18) 0.5089(15) 0.0517(3) 0.208(8) Uani 1 1 d DU
H4A_27 H 0.9394 0.4781 0.0421 0.312 Uiso 1 1 calc R
H4B_27 H 0.9948 0.4686 0.0605 0.312 Uiso 1 1 calc R
H4C_27 H 1.0348 0.5408 0.0476 0.312 Uiso 1 1 calc R
C5_27 C 0.947(2) 0.6094(15) 0.0752(3) 0.223(8) Uani 1 1 d DU
H5A_27 H 0.8975 0.6518 0.0800 0.334 Uiso 1 1 calc R
H5B_27 H 1.0144 0.6368 0.0718 0.334 Uiso 1 1 calc R
H5C_27 H 0.9616 0.5658 0.0838 0.334 Uiso 1 1 calc R
C6_27 C 0.6379(10) 0.4241(7) 0.05786(14) 0.067(3) Uani 1 1 d .
O6_27 O 0.6580(7) 0.3487(5) 0.05561(10) 0.081(2) Uani 1 1 d .
N1_28 N 0.5548(7) 0.4514(5) 0.06732(11) 0.062(2) Uani 1 1 d .
H1_28 H 0.5436 0.5061 0.0683 0.075 Uiso 1 1 calc R
C1_28 C 0.4815(9) 0.3927(6) 0.07623(13) 0.059(3) Uani 1 1 d D
H1A_28 H 0.5255 0.3542 0.0836 0.071 Uiso 1 1 calc R
C2_28 C 0.4085(10) 0.4461(6) 0.08773(13) 0.076(3) Uani 1 1 d D
H2A_28 H 0.3692 0.4873 0.0805 0.091 Uiso 1 1 calc R
H2B_28 H 0.4545 0.4787 0.0958 0.091 Uiso 1 1 calc R
C3_28 C 0.3251(11) 0.3951(7) 0.09829(16) 0.095(4) Uani 1 1 d D
H3_28 H 0.2878 0.3555 0.0902 0.114 Uiso 1 1 calc R
C4_28 C 0.3797(15) 0.3414(9) 0.11223(17) 0.131(6) Uani 1 1 d D
H4A_28 H 0.4305 0.3019 0.1069 0.196 Uiso 1 1 calc R
H4B_28 H 0.3246 0.3096 0.1186 0.196 Uiso 1 1 calc R
H4C_28 H 0.4189 0.3785 0.1202 0.196 Uiso 1 1 calc R
C5_28 C 0.2398(16) 0.4535(11) 0.1058(3) 0.184(10) Uani 1 1 d D
H5A_28 H 0.2059 0.4859 0.0965 0.276 Uiso 1 1 calc R
H5B_28 H 0.2738 0.4924 0.1140 0.276 Uiso 1 1 calc R
H5C_28 H 0.1848 0.4197 0.1117 0.276 Uiso 1 1 calc R
C6_28 C 0.4179(8) 0.3404(6) 0.06394(12) 0.053(3) Uani 1 1 d .
O6_28 O 0.4039(6) 0.2626(4) 0.06579(9) 0.0675(19) Uani 1 1 d .
N1_29 N 0.3676(7) 0.3818(5) 0.05071(10) 0.060(2) Uani 1 1 d .
H1_29 H 0.3754 0.4369 0.0499 0.072 Uiso 1 1 calc R
C1_29 C 0.3016(9) 0.3382(6) 0.03789(14) 0.067(3) Uani 1 1 d .
C2_29 C 0.3688(10) 0.2919(7) 0.02465(15) 0.078(3) Uani 1 1 d .
H2A_29 H 0.3293 0.2421 0.0202 0.094 Uiso 1 1 calc R
H2B_29 H 0.4380 0.2727 0.0297 0.094 Uiso 1 1 calc R
C3_29 C 0.3889(11) 0.3565(9) 0.01037(17) 0.093(4) Uani 1 1 d .
H3_29 H 0.4455 0.3968 0.0145 0.112 Uiso 1 1 calc R
O3_29 O 0.4242(9) 0.3229(7) -0.00530(12) 0.115(3) Uani 1 1 d .
C7_29 C 0.5393(14) 0.3047(11) -0.00594(19) 0.129(6) Uani 1 1 d .
H7A_29 H 0.5581 0.2826 -0.0173 0.193 Uiso 1 1 calc R
H7B_29 H 0.5573 0.2625 0.0028 0.193 Uiso 1 1 calc R
H7C_29 H 0.5802 0.3568 -0.0038 0.193 Uiso 1 1 calc R
C4_29 C 0.2833(12) 0.4045(9) 0.00925(18) 0.108(5) Uani 1 1 d .
H4A_29 H 0.2958 0.4627 0.0050 0.130 Uiso 1 1 calc R
H4B_29 H 0.2328 0.3756 0.0013 0.130 Uiso 1 1 calc R
C5_29 C 0.2379(10) 0.4063(7) 0.02704(12) 0.071(3) Uani 1 1 d .
H5A_29 H 0.1598 0.3926 0.0268 0.085 Uiso 1 1 calc R
H5B_29 H 0.2471 0.4632 0.0322 0.085 Uiso 1 1 calc R
C6_29 C 0.2175(10) 0.2829(9) 0.04717(18) 0.077(3) Uani 1 1 d .
O6_29 O 0.1945(8) 0.2103(6) 0.04265(13) 0.109(3) Uani 1 1 d .
O8_29 O 0.1672(7) 0.3249(5) 0.05979(12) 0.087(2) Uani 1 1 d .
C8_29 C 0.0825(12) 0.2804(11) 0.0682(2) 0.121(5) Uani 1 1 d .
H8A_29 H 0.0509 0.3164 0.0771 0.182 Uiso 1 1 calc R
H8B_29 H 0.1116 0.2288 0.0735 0.182 Uiso 1 1 calc R
H8C_29 H 0.0268 0.2652 0.0598 0.182 Uiso 1 1 calc R
O1_31 O 0.6382(7) 0.1585(4) 0.05389(10) 0.094(2) Uani 1 1 d .
H1_31 H 0.6177 0.1627 0.0431 0.141 Uiso 1 1 d .
H2_31 H 0.6479 0.2105 0.0566 0.141 Uiso 1 1 d .
O1_32 O 0.8835(7) 0.2126(5) 0.20133(9) 0.091(2) Uani 1 1 d .
H1_32 H 0.8778 0.1993 0.2115 0.091 Uiso 1 1 d .
H2_32 H 0.9205 0.1745 0.1963 0.137 Uiso 1 1 d .
O1_33 O 0.9107(8) 0.1240(5) 0.23266(10) 0.112(3) Uani 1 1 d .
H1_33 H 0.9733 0.1290 0.2355 0.169 Uiso 1 1 d .
H2_33 H 0.8857 0.0794 0.2289 0.169 Uiso 1 1 d .
O1_34 O 0.8016(17) 0.2328(9) 0.0349(2) 0.262(10) Uani 1 1 d .
H1_34 H 0.7769 0.2777 0.0386 0.393 Uiso 1 1 d .
H2_34 H 0.7666 0.1940 0.0387 0.393 Uiso 1 1 d .

loop_
_atom_site_aniso_label
_atom_site_aniso_U_11
_atom_site_aniso_U_22
_atom_site_aniso_U_33
_atom_site_aniso_U_23
_atom_site_aniso_U_13
_atom_site_aniso_U_12
C1_10 0.063(7) 0.058(7) 0.083(8) 0.009(6) 0.010(6) 0.002(6)
C2_10 0.066(8) 0.093(9) 0.130(11) -0.004(8) 0.001(8) -0.006(7)
C3_10 0.078(8) 0.080(8) 0.114(9) -0.012(7) 0.019(7) -0.006(7)
C4_10 0.095(10) 0.102(10) 0.156(13) 0.053(10) 0.052(10) 0.021(9)
O1_10 0.051(4) 0.049(4) 0.076(4) -0.009(3) 0.013(3) -0.004(4)
C5_10 0.048(7) 0.049(7) 0.066(6) 0.003(5) -0.004(5) -0.007(6)
O5_10 0.059(4) 0.047(4) 0.094(5) 0.001(4) 0.008(4) -0.009(4)
N1_11 0.056(6) 0.038(4) 0.066(5) -0.011(4) 0.001(4) -0.008(4)
C1_11 0.060(7) 0.043(5) 0.060(6) 0.002(5) 0.000(5) -0.006(5)
C2_11 0.064(7) 0.058(6) 0.073(7) -0.002(5) -0.007(6) -0.016(6)
C3_11 0.058(7) 0.068(7) 0.094(8) -0.003(6) -0.013(6) 0.008(6)
C4_11 0.092(9) 0.093(9) 0.132(11) 0.042(9) -0.022(9) -0.003(8)
C5_11 0.076(9) 0.090(9) 0.147(12) 0.013(9) -0.015(9) 0.009(8)
C6_11 0.056(6) 0.047(6) 0.063(7) 0.009(5) 0.002(5) -0.002(5)
O6_11 0.077(5) 0.037(4) 0.087(5) -0.002(3) -0.017(4) 0.004(4)
N1_12 0.067(5) 0.037(4) 0.066(5) 0.004(4) 0.005(4) 0.000(4)
C1_12 0.074(7) 0.045(6) 0.064(6) -0.002(5) 0.003(6) -0.002(5)
C2_12 0.085(8) 0.053(6) 0.070(7) -0.001(6) 0.007(6) -0.005(6)
C3_12 0.102(10) 0.097(9) 0.072(8) -0.009(7) 0.007(7) -0.024(8)
C4_12 0.137(14) 0.162(15) 0.111(11) -0.005(11) 0.035(11) 0.040(13)
C5_12 0.127(13) 0.186(16) 0.087(9) 0.017(11) 0.008(9) 0.013(13)
C6_12 0.084(9) 0.052(7) 0.055(6) -0.002(5) -0.009(6) -0.004(7)
O6_12 0.086(5) 0.046(4) 0.068(4) -0.011(4) 0.004(4) 0.000(4)
N1_13 0.060(6) 0.036(4) 0.077(5) -0.001(4) 0.001(5) 0.002(4)
C1_13 0.061(7) 0.043(5) 0.069(6) -0.004(5) -0.009(5) -0.010(6)
C2_13 0.074(6) 0.067(7) 0.111(7) 0.000(6) -0.003(6) 0.012(7)
C3_13 0.099(6) 0.077(9) 0.165(10) 0.006(7) -0.051(7) 0.003(7)
C4_13 0.131(11) 0.139(13) 0.124(7) 0.020(9) -0.059(8) 0.009(11)
C5_13 0.106(9) 0.053(6) 0.083(8) 0.003(6) -0.032(7) -0.018(7)
O3_13 0.086(5) 0.201(13) 0.245(13) 0.017(11) -0.039(7) 0.024(8)
C7_13 0.103(9) 0.33(4) 0.30(3) 0.15(3) 0.029(17) 0.074(18)
C6_13 0.056(6) 0.055(7) 0.060(7) -0.005(5) 0.001(5) -0.011(5)
O6_13 0.086(5) 0.049(4) 0.071(4) 0.001(4) -0.012(4) -0.015(4)
N1_14 0.059(5) 0.039(4) 0.067(5) 0.005(4) 0.000(4) -0.004(4)
C1_14 0.056(6) 0.046(5) 0.067(6) 0.003(5) 0.003(5) -0.005(5)
C2_14 0.097(8) 0.062(7) 0.069(6) -0.002(5) -0.004(6) 0.005(6)
C3_14 0.143(12) 0.076(8) 0.085(8) -0.002(6) 0.014(7) 0.020(7)
C4_14 0.205(19) 0.156(14) 0.111(11) -0.059(10) 0.010(12) 0.028(13)
C5_14 0.202(19) 0.142(14) 0.21(2) -0.036(14) 0.126(16) -0.023(12)
C6_14 0.073(8) 0.042(7) 0.065(6) -0.001(5) -0.007(6) -0.004(6)
O6_14 0.088(5) 0.046(4) 0.076(4) 0.000(3) -0.003(4) -0.004(4)
N1_15 0.059(5) 0.039(5) 0.086(6) 0.002(4) 0.005(5) -0.009(5)
C1_15 0.074(6) 0.050(6) 0.062(6) -0.001(5) 0.005(6) -0.002(5)
C2_15 0.088(7) 0.087(9) 0.134(11) -0.010(8) 0.018(8) -0.027(6)
C3_15 0.086(7) 0.141(13) 0.198(15) -0.022(13) 0.048(11) -0.024(8)
C4_15 0.132(17) 0.37(4) 0.216(19) -0.08(2) 0.047(16) 0.03(2)
C5_15 0.109(11) 0.23(3) 0.36(3) -0.05(2) -0.005(18) -0.049(15)
C6_15 0.048(6) 0.049(7) 0.081(7) -0.005(6) 0.016(6) 0.002(5)
O6_15 0.070(5) 0.043(4) 0.083(5) 0.003(3) 0.004(4) -0.002(4)
N1_16 0.069(6) 0.037(4) 0.079(6) 0.008(5) 0.016(5) 0.003(4)
C1_16 0.073(7) 0.057(6) 0.052(6) 0.006(5) 0.003(6) 0.000(6)
C2_16 0.097(8) 0.055(6) 0.057(6) 0.002(5) 0.012(6) 0.000(6)
C3_16 0.118(11) 0.078(8) 0.058(7) 0.000(6) -0.001(8) -0.021(8)
O3_16 0.167(10) 0.130(8) 0.074(6) 0.015(6) -0.010(6) -0.017(8)
C7_16 0.192(18) 0.155(14) 0.083(9) 0.054(10) 0.012(11) -0.050(14)
C4_16 0.190(19) 0.164(16) 0.142(14) 0.098(13) 0.099(14) 0.043(16)
C5_16 0.103(9) 0.065(7) 0.067(7) -0.003(6) 0.035(7) -0.021(7)
C6_16 0.069(7) 0.049(7) 0.065(7) 0.009(6) -0.004(6) -0.002(6)
O6_16 0.110(6) 0.055(5) 0.069(4) -0.009(4) 0.019(4) -0.008(4)
N1_17 0.066(5) 0.047(5) 0.049(4) -0.005(4) 0.006(4) 0.001(4)
C1_17 0.048(5) 0.038(5) 0.050(5) 0.003(4) 0.001(5) -0.005(5)
C2_17 0.058(6) 0.057(6) 0.068(6) 0.019(5) -0.003(6) -0.001(5)
C3_17 0.054(6) 0.071(7) 0.085(7) 0.002(6) 0.011(6) -0.005(6)
C4_17 0.107(11) 0.117(11) 0.114(10) 0.015(9) 0.046(9) 0.014(10)
C5_17 0.087(9) 0.115(11) 0.120(10) -0.007(9) 0.007(8) -0.043(9)
C6_17 0.043(6) 0.041(6) 0.061(6) 0.000(5) 0.009(5) -0.002(5)
O6_17 0.069(5) 0.044(4) 0.069(4) -0.005(3) -0.007(4) -0.005(4)
N1_18 0.048(5) 0.043(4) 0.067(5) 0.010(4) 0.006(5) -0.007(4)
C1_18 0.054(6) 0.041(5) 0.062(6) 0.023(5) -0.007(5) -0.006(5)
C2_18 0.066(7) 0.052(6) 0.082(7) -0.002(5) -0.011(6) 0.003(6)
C3_18 0.097(10) 0.110(10) 0.076(8) -0.031(7) -0.012(8) 0.009(9)
C4_18 0.096(10) 0.165(14) 0.104(10) -0.023(10) -0.011(9) 0.011(11)
C5_18 0.111(12) 0.160(14) 0.111(11) 0.025(11) -0.007(10) -0.001(12)
C6_18 0.046(6) 0.044(6) 0.063(6) 0.001(5) -0.004(5) -0.010(5)
O6_18 0.061(4) 0.042(4) 0.090(5) 0.011(4) -0.006(4) -0.007(4)
N1_19 0.058(5) 0.046(5) 0.081(6) 0.006(4) 0.000(5) 0.000(4)
C1_19 0.055(7) 0.043(6) 0.111(9) -0.009(6) 0.011(7) 0.004(5)
C2_19 0.082(8) 0.060(6) 0.103(5) 0.001(5) 0.019(6) -0.004(6)
C3_19 0.093(9) 0.073(6) 0.106(6) -0.009(5) -0.007(7) 0.006(6)
O3_19 0.202(11) 0.107(6) 0.108(5) -0.032(6) 0.020(7) 0.015(7)
C4_19 0.092(9) 0.077(4) 0.096(8) 0.010(5) 0.031(8) 0.003(6)
C5_19 0.061(7) 0.066(7) 0.100(8) 0.000(6) 0.022(7) -0.007(6)
C7_19 0.37(4) 0.23(2) 0.100(6) -0.032(13) -0.007(14) -0.02(3)
C6_19 0.066(8) 0.059(8) 0.119(11) 0.019(8) 0.001(8) -0.006(7)
O6_19 0.081(6) 0.080(6) 0.170(9) 0.033(6) -0.006(6) 0.015(6)
O8_19 0.064(5) 0.083(6) 0.127(7) 0.020(6) -0.023(5) -0.016(5)
C8_19 0.119(13) 0.140(14) 0.165(14) 0.049(12) -0.065(12) -0.027(11)
C1_20 0.078(8) 0.066(7) 0.061(6) -0.004(5) -0.019(6) 0.001(6)
C2_20 0.073(8) 0.122(11) 0.116(10) -0.031(9) 0.012(8) -0.001(8)
C3_20 0.085(9) 0.078(9) 0.163(13) -0.003(9) -0.033(9) -0.014(8)
C4_20 0.129(12) 0.180(15) 0.067(8) 0.009(9) -0.019(8) -0.021(12)
O1_20 0.052(4) 0.053(4) 0.079(4) 0.009(3) -0.009(4) 0.006(4)
C5_20 0.060(8) 0.074(9) 0.065(7) 0.016(6) 0.006(6) -0.005(7)
O5_20 0.068(5) 0.065(5) 0.146(8) 0.041(5) -0.001(5) 0.007(4)
N1_21 0.057(6) 0.046(5) 0.054(5) 0.009(4) 0.003(4) 0.005(4)
C1_21 0.055(6) 0.048(6) 0.064(6) 0.009(5) 0.008(5) 0.003(5)
C2_21 0.061(7) 0.063(7) 0.084(7) 0.005(6) 0.004(6) 0.014(6)
C3_21 0.064(7) 0.068(7) 0.081(7) 0.002(6) 0.012(6) 0.000(6)
C4_21 0.062(8) 0.118(10) 0.102(9) -0.014(8) 0.013(7) -0.001(8)
C5_21 0.084(9) 0.094(9) 0.119(10) 0.030(8) 0.018(8) -0.008(8)
C6_21 0.049(6) 0.051(7) 0.066(7) 0.007(6) 0.007(5) 0.002(5)
O6_21 0.071(5) 0.042(4) 0.067(4) 0.011(3) 0.019(4) 0.006(3)
N1_22 0.073(6) 0.040(4) 0.059(5) -0.006(4) -0.004(4) 0.001(4)
C1_22 0.075(7) 0.053(6) 0.044(5) 0.006(5) 0.004(5) 0.005(6)
C2_22 0.081(8) 0.062(6) 0.057(6) 0.000(5) -0.003(6) 0.001(6)
C3_22 0.097(9) 0.063(7) 0.087(8) -0.004(7) -0.015(7) 0.006(7)
C4_22 0.127(13) 0.133(13) 0.131(12) -0.013(10) -0.019(11) -0.016(12)
C5_22 0.223(19) 0.090(9) 0.061(7) -0.009(7) 0.016(10) -0.004(12)
C6_22 0.064(7) 0.048(6) 0.053(6) 0.000(5) 0.000(5) -0.005(6)
O6_22 0.083(5) 0.048(4) 0.058(4) -0.006(3) -0.007(4) 0.002(4)
N1_23 0.076(6) 0.033(4) 0.051(4) 0.003(4) 0.003(5) 0.002(5)
C1_23 0.059(7) 0.050(6) 0.053(6) -0.013(5) -0.003(5) -0.006(6)
C2_23 0.063(6) 0.052(6) 0.058(6) -0.003(5) 0.002(5) 0.008(5)
C3_23 0.098(10) 0.056(6) 0.065(7) 0.005(5) -0.004(7) -0.012(7)
O3_23 0.071(6) 0.118(7) 0.105(6) 0.030(5) 0.014(5) -0.012(5)
C7_23 0.129(14) 0.187(18) 0.170(16) 0.052(14) 0.044(13) -0.067(14)
C4_23 0.097(9) 0.076(8) 0.058(7) -0.001(6) 0.020(6) -0.012(7)
C5_23 0.081(8) 0.058(6) 0.059(6) -0.006(5) 0.012(6) 0.001(6)
C6_23 0.057(6) 0.054(7) 0.059(7) 0.004(5) -0.002(6) 0.006(5)
O6_23 0.095(5) 0.046(4) 0.067(4) -0.003(3) 0.022(4) 0.006(4)
N1_24 0.062(5) 0.044(4) 0.046(4) 0.004(4) 0.003(4) 0.004(4)
C1_24 0.057(6) 0.054(6) 0.052(6) 0.002(5) -0.001(5) 0.007(5)
C2_24 0.079(7) 0.062(6) 0.049(6) 0.015(5) -0.002(5) -0.006(6)
C3_24 0.113(10) 0.100(9) 0.072(7) 0.016(7) 0.019(8) 0.010(9)
C4_24 0.204(19) 0.171(16) 0.100(11) 0.016(11) 0.066(13) 0.019(16)
C5_24 0.22(2) 0.154(16) 0.148(15) 0.067(13) 0.006(16) 0.041(17)
C6_24 0.071(7) 0.042(6) 0.059(6) 0.004(5) 0.005(6) 0.000(6)
O6_24 0.083(5) 0.049(5) 0.077(5) 0.006(3) 0.002(4) 0.002(4)
N1_25 0.055(5) 0.053(5) 0.072(5) 0.003(4) -0.006(5) 0.000(5)
C1_25 0.062(7) 0.042(5) 0.084(7) 0.003(5) -0.008(6) -0.005(6)
C2_25 0.077(8) 0.070(8) 0.114(9) -0.009(7) -0.011(8) -0.007(7)
C3_25 0.081(10) 0.081(10) 0.196(17) -0.011(11) 0.003(11) 0.022(8)
C4_25 0.116(14) 0.144(16) 0.29(3) -0.004(17) -0.020(16) 0.049(13)
C5_25 0.146(16) 0.152(16) 0.176(17) -0.047(15) 0.015(15) -0.020(14)
C6_25 0.060(7) 0.039(6) 0.069(7) 0.004(6) -0.014(6) 0.002(6)
O6_25 0.085(5) 0.044(4) 0.088(5) 0.003(4) -0.016(4) -0.007(4)
N1_26 0.078(6) 0.044(5) 0.073(6) 0.002(4) -0.003(5) -0.011(5)
C1_26 0.096(8) 0.045(6) 0.063(7) 0.001(5) 0.006(7) -0.016(6)
C2_26 0.128(11) 0.049(6) 0.077(7) -0.003(6) 0.019(8) -0.004(7)
C3_26 0.166(15) 0.076(9) 0.103(11) 0.010(9) 0.057(11) -0.009(11)
O3_26 0.284(18) 0.097(8) 0.147(9) 0.048(7) 0.117(11) 0.055(10)
C7_26 0.18(2) 0.156(18) 0.165(17) 0.033(16) 0.053(16) 0.008(17)
C4_26 0.26(3) 0.141(15) 0.144(15) 0.074(13) -0.062(17) -0.065(18)
C5_26 0.124(11) 0.052(6) 0.089(8) 0.001(6) -0.015(8) 0.002(7)
C6_26 0.080(7) 0.041(6) 0.062(7) -0.008(6) 0.004(6) -0.019(6)
O6_26 0.121(7) 0.058(5) 0.083(5) -0.004(4) -0.004(5) 0.003(5)
N1_27 0.070(6) 0.055(5) 0.063(5) -0.013(4) 0.006(5) -0.005(5)
C1_27 0.073(7) 0.058(7) 0.108(8) -0.016(6) -0.003(6) 0.016(6)
C2_27 0.138(9) 0.086(8) 0.095(8) 0.010(7) -0.034(6) 0.009(7)
C3_27 0.121(9) 0.133(14) 0.237(17) 0.003(11) -0.061(10) -0.030(6)
C4_27 0.174(10) 0.237(12) 0.214(11) 0.004(9) 0.033(9) -0.017(9)
C5_27 0.202(11) 0.231(12) 0.234(11) -0.029(9) -0.045(9) -0.075(9)
C6_27 0.075(8) 0.050(7) 0.075(7) 0.006(6) -0.003(7) -0.001(6)
O6_27 0.091(6) 0.044(5) 0.108(6) -0.004(4) 0.008(5) 0.008(4)
N1_28 0.061(5) 0.039(5) 0.088(6) -0.003(4) 0.004(5) 0.005(4)
C1_28 0.064(7) 0.042(5) 0.071(6) 0.014(5) -0.005(6) 0.008(5)
C2_28 0.105(9) 0.055(6) 0.066(6) 0.003(5) 0.010(7) -0.003(7)
C3_28 0.118(11) 0.067(7) 0.099(9) 0.000(7) 0.035(9) 0.004(8)
C4_28 0.181(17) 0.105(11) 0.106(10) 0.000(9) 0.022(11) -0.003(12)
C5_28 0.20(2) 0.131(14) 0.22(2) 0.056(14) 0.121(18) 0.054(15)
C6_28 0.071(7) 0.043(6) 0.045(6) 0.019(5) -0.005(5) 0.002(5)
O6_28 0.080(5) 0.046(4) 0.076(5) 0.016(3) -0.012(4) -0.007(4)
N1_29 0.071(6) 0.040(4) 0.068(5) 0.000(4) -0.005(5) -0.011(4)
C1_29 0.078(7) 0.045(6) 0.077(7) 0.014(6) -0.013(7) -0.006(6)
C2_29 0.088(8) 0.056(6) 0.091(8) 0.007(6) 0.001(7) 0.003(6)
C3_29 0.088(10) 0.105(10) 0.085(9) 0.004(8) -0.004(8) 0.000(9)
O3_29 0.113(8) 0.141(8) 0.091(6) -0.005(6) 0.025(6) 0.014(7)
C7_29 0.139(15) 0.144(13) 0.102(11) -0.003(10) 0.043(10) 0.016(12)
C4_29 0.116(12) 0.112(11) 0.097(10) 0.035(8) 0.002(9) 0.026(10)
C5_29 0.085(8) 0.069(7) 0.059(6) 0.009(5) -0.027(6) -0.001(6)
C6_29 0.058(8) 0.077(9) 0.094(9) 0.028(8) -0.020(7) -0.016(7)
O6_29 0.105(7) 0.079(6) 0.143(8) 0.011(6) -0.023(6) -0.036(6)
O8_29 0.070(5) 0.087(6) 0.103(6) 0.029(5) 0.018(5) -0.012(5)
C8_29 0.086(10) 0.149(13) 0.128(11) 0.028(11) 0.020(9) -0.013(10)
O1_31 0.119(6) 0.057(4) 0.107(5) -0.014(4) 0.005(5) -0.004(5)
O1_32 0.114(6) 0.079(5) 0.081(5) -0.002(4) 0.000(5) 0.030(5)
O1_33 0.144(8) 0.105(6) 0.089(5) -0.003(5) -0.004(6) 0.002(6)
O1_34 0.33(2) 0.126(10) 0.33(2) 0.006(12) 0.187(19) 0.010(13)

loop_
_atom_type_symbol
_atom_type_description
_atom_type_scat_dispersion_real
_atom_type_scat_dispersion_imag
_atom_type_scat_source
C C 0.0033 0.0016 'International Tables Vol C Tables 4.2.6.8 and 6.1.1.4'
H H 0.0000 0.0000 'International Tables Vol C Tables 4.2.6.8 and 6.1.1.4'
N N 0.0061 0.0033 'International Tables Vol C Tables 4.2.6.8 and 6.1.1.4'
O O 0.0106 0.0060 'International Tables Vol C Tables 4.2.6.8 and 6.1.1.4'

loop_
_geom_angle_atom_site_label_1
_geom_angle_atom_site_label_2
_geom_angle_atom_site_label_3
_geom_angle
O1_10 C1_10 C3_10 101.4(9)
O1_10 C1_10 C2_10 110.9(9)
C3_10 C1_10 C2_10 110.0(10)
O1_10 C1_10 C4_10 110.3(9)
C3_10 C1_10 C4_10 113.4(10)
C2_10 C1_10 C4_10 110.5(11)
C1_10 C2_10 H2A_10 109.5
C1_10 C2_10 H2B_10 109.5
H2A_10 C2_10 H2B_10 109.5
C1_10 C2_10 H2C_10 109.5
H2A_10 C2_10 H2C_10 109.5
H2B_10 C2_10 H2C_10 109.5
C1_10 C3_10 H3A_10 109.5
C1_10 C3_10 H3B_10 109.5
H3A_10 C3_10 H3B_10 109.5
C1_10 C3_10 H3C_10 109.5
H3A_10 C3_10 H3C_10 109.5
H3B_10 C3_10 H3C_10 109.5
C1_10 C4_10 H4A_10 109.5
C1_10 C4_10 H4B_10 109.5
H4A_10 C4_10 H4B_10 109.5
C1_10 C4_10 H4C_10 109.5
H4A_10 C4_10 H4C_10 109.5
H4B_10 C4_10 H4C_10 109.5
C5_10 O1_10 C1_10 121.8(8)
O5_10 C5_10 O1_10 127.2(9)
O5_10 C5_10 N1_11 122.5(10)
O1_10 C5_10 N1_11 110.2(9)
C5_10 N1_11 C1_11 121.2(8)
C5_10 N1_11 H1_11 119.4
C1_11 N1_11 H1_11 119.4
N1_11 C1_11 C6_11 113.0(8)
N1_11 C1_11 C2_11 110.9(7)
C6_11 C1_11 C2_11 109.9(8)
N1_11 C1_11 H1A_11 107.6
C6_11 C1_11 H1A_11 107.6
C2_11 C1_11 H1A_11 107.6
C3_11 C2_11 C1_11 114.7(8)
C3_11 C2_11 H2A_11 108.6
C1_11 C2_11 H2A_11 108.6
C3_11 C2_11 H2B_11 108.6
C1_11 C2_11 H2B_11 108.6
H2A_11 C2_11 H2B_11 107.6
C2_11 C3_11 C4_11 112.7(9)
C2_11 C3_11 C5_11 109.1(9)
C4_11 C3_11 C5_11 110.9(10)
C2_11 C3_11 H3_11 108.0
C4_11 C3_11 H3_11 108.0
C5_11 C3_11 H3_11 108.0
C3_11 C4_11 H4A_11 109.5
C3_11 C4_11 H4B_11 109.5
H4A_11 C4_11 H4B_11 109.5
C3_11 C4_11 H4C_11 109.5
H4A_11 C4_11 H4C_11 109.5
H4B_11 C4_11 H4C_11 109.5
C3_11 C5_11 H5A_11 109.5
C3_11 C5_11 H5B_11 109.5
H5A_11 C5_11 H5B_11 109.5
C3_11 C5_11 H5C_11 109.5
H5A_11 C5_11 H5C_11 109.5
H5B_11 C5_11 H5C_11 109.5
O6_11 C6_11 N1_12 121.1(9)
O6_11 C6_11 C1_11 117.8(9)
N1_12 C6_11 C1_11 121.1(8)
C6_11 N1_12 C1_12 119.8(8)
C6_11 N1_12 H1_12 120.1
C1_12 N1_12 H1_12 120.1
N1_12 C1_12 C2_12 112.4(8)
N1_12 C1_12 C6_12 109.8(8)
C2_12 C1_12 C6_12 113.4(9)
N1_12 C1_12 H1A_12 107.0
C2_12 C1_12 H1A_12 107.0
C6_12 C1_12 H1A_12 107.0
C1_12 C2_12 C3_12 114.7(9)
C1_12 C2_12 H2A_12 108.6
C3_12 C2_12 H2A_12 108.6
C1_12 C2_12 H2B_12 108.6
C3_12 C2_12 H2B_12 108.6
H2A_12 C2_12 H2B_12 107.6
C4_12 C3_12 C2_12 113.4(11)
C4_12 C3_12 C5_12 111.7(11)
C2_12 C3_12 C5_12 109.7(10)
C4_12 C3_12 H3_12 107.3
C2_12 C3_12 H3_12 107.3
C5_12 C3_12 H3_12 107.3
C3_12 C4_12 H4A_12 109.5
C3_12 C4_12 H4B_12 109.5
H4A_12 C4_12 H4B_12 109.5
C3_12 C4_12 H4C_12 109.5
H4A_12 C4_12 H4C_12 109.5
H4B_12 C4_12 H4C_12 109.5
C3_12 C5_12 H5A_12 109.5
C3_12 C5_12 H5B_12 109.5
H5A_12 C5_12 H5B_12 109.5
C3_12 C5_12 H5C_12 109.5
H5A_12 C5_12 H5C_12 109.5
H5B_12 C5_12 H5C_12 109.5
O6_12 C6_12 N1_13 122.3(10)
O6_12 C6_12 C1_12 122.4(11)
N1_13 C6_12 C1_12 115.3(9)
C6_12 N1_13 C1_13 122.5(8)
C6_12 N1_13 H1_13 118.7
C1_13 N1_13 H1_13 118.7
N1_13 C1_13 C6_13 110.8(8)
N1_13 C1_13 C2_13 108.9(8)
C6_13 C1_13 C2_13 113.8(9)
N1_13 C1_13 C5_13 109.9(8)
C6_13 C1_13 C5_13 112.3(8)
C2_13 C1_13 C5_13 100.7(9)
C3_13 C2_13 C1_13 110.8(11)
C3_13 C2_13 H2A_13 109.5
C1_13 C2_13 H2A_13 109.5
C3_13 C2_13 H2B_13 109.5
C1_13 C2_13 H2B_13 109.5
H2A_13 C2_13 H2B_13 108.1
C4_13 C3_13 C2_13 104.9(12)
C4_13 C3_13 O3_13 116.6(14)
C2_13 C3_13 O3_13 104.1(13)
C4_13 C3_13 H3_13 110.3
C2_13 C3_13 H3_13 110.3
O3_13 C3_13 H3_13 110.3
C3_13 C4_13 C5_13 109.1(11)
C3_13 C4_13 H4A_13 109.9
C5_13 C4_13 H4A_13 109.9
C3_13 C4_13 H4B_13 109.9
C5_13 C4_13 H4B_13 109.9
H4A_13 C4_13 H4B_13 108.3
C4_13 C5_13 C1_13 101.6(9)
C4_13 C5_13 H5A_13 111.5
C1_13 C5_13 H5A_13 111.5
C4_13 C5_13 H5B_13 111.5
C1_13 C5_13 H5B_13 111.5
H5A_13 C5_13 H5B_13 109.3
C7_13 O3_13 C3_13 115.2(16)
O3_13 C7_13 H7A_13 109.5
O3_13 C7_13 H7B_13 109.5
H7A_13 C7_13 H7B_13 109.5
O3_13 C7_13 H7C_13 109.5
H7A_13 C7_13 H7C_13 109.5
H7B_13 C7_13 H7C_13 109.5
O6_13 C6_13 N1_14 120.9(9)
O6_13 C6_13 C1_13 124.3(9)
N1_14 C6_13 C1_13 114.6(9)
C6_13 N1_14 C1_14 121.6(8)
C6_13 N1_14 H1_14 119.2
C1_14 N1_14 H1_14 119.2
N1_14 C1_14 C2_14 111.3(8)
N1_14 C1_14 C6_14 111.3(8)
C2_14 C1_14 C6_14 109.9(8)
N1_14 C1_14 H1A_14 108.1
C2_14 C1_14 H1A_14 108.1
C6_14 C1_14 H1A_14 108.1
C1_14 C2_14 C3_14 116.1(10)
C1_14 C2_14 H2A_14 108.3
C3_14 C2_14 H2A_14 108.3
C1_14 C2_14 H2B_14 108.3
C3_14 C2_14 H2B_14 108.3
H2A_14 C2_14 H2B_14 107.4
C5_14 C3_14 C2_14 109.9(10)
C5_14 C3_14 C4_14 111.4(12)
C2_14 C3_14 C4_14 109.5(12)
C5_14 C3_14 H3_14 108.7
C2_14 C3_14 H3_14 108.7
C4_14 C3_14 H3_14 108.7
C3_14 C4_14 H4A_14 109.5
C3_14 C4_14 H4B_14 109.5
H4A_14 C4_14 H4B_14 109.5
C3_14 C4_14 H4C_14 109.5
H4A_14 C4_14 H4C_14 109.5
H4B_14 C4_14 H4C_14 109.5
C3_14 C5_14 H5A_14 109.5
C3_14 C5_14 H5B_14 109.5
H5A_14 C5_14 H5B_14 109.5
C3_14 C5_14 H5C_14 109.5
H5A_14 C5_14 H5C_14 109.5
H5B_14 C5_14 H5C_14 109.5
O6_14 C6_14 N1_15 120.8(10)
O6_14 C6_14 C1_14 118.9(10)
N1_15 C6_14 C1_14 120.2(9)
C6_14 N1_15 C1_15 121.7(8)
C6_14 N1_15 H1_15 119.2
C1_15 N1_15 H1_15 119.2
N1_15 C1_15 C2_15 110.6(8)
N1_15 C1_15 C6_15 110.4(8)
C2_15 C1_15 C6_15 115.9(9)
N1_15 C1_15 H1A_15 106.4
C2_15 C1_15 H1A_15 106.4
C6_15 C1_15 H1A_15 106.4
C1_15 C2_15 C3_15 115.2(10)
C1_15 C2_15 H2A_15 108.5
C3_15 C2_15 H2A_15 108.5
C1_15 C2_15 H2B_15 108.5
C3_15 C2_15 H2B_15 108.5
H2A_15 C2_15 H2B_15 107.5
C4_15 C3_15 C5_15 108.5(16)
C4_15 C3_15 C2_15 106.8(15)
C5_15 C3_15 C2_15 107.0(13)
C4_15 C3_15 H3_15 111.4
C5_15 C3_15 H3_15 111.4
C2_15 C3_15 H3_15 111.4
C3_15 C4_15 H4A_15 109.5
C3_15 C4_15 H4B_15 109.5
H4A_15 C4_15 H4B_15 109.5
C3_15 C4_15 H4C_15 109.5
H4A_15 C4_15 H4C_15 109.5
H4B_15 C4_15 H4C_15 109.5
C3_15 C5_15 H5A_15 109.5
C3_15 C5_15 H5B_15 109.5
H5A_15 C5_15 H5B_15 109.5
C3_15 C5_15 H5C_15 109.5
H5A_15 C5_15 H5C_15 109.5
H5B_15 C5_15 H5C_15 109.5
O6_15 C6_15 N1_16 122.4(10)
O6_15 C6_15 C1_15 120.8(10)
N1_16 C6_15 C1_15 116.8(9)
C6_15 N1_16 C1_16 121.8(8)
C6_15 N1_16 H1_16 119.1
C1_16 N1_16 H1_16 119.1
N1_16 C1_16 C2_16 110.7(8)
N1_16 C1_16 C6_16 108.7(8)
C2_16 C1_16 C6_16 111.4(9)
N1_16 C1_16 C5_16 110.5(9)
C2_16 C1_16 C5_16 101.8(8)
C6_16 C1_16 C5_16 113.6(8)
C3_16 C2_16 C1_16 108.3(10)
C3_16 C2_16 H2A_16 110.0
C1_16 C2_16 H2A_16 110.0
C3_16 C2_16 H2B_16 110.0
C1_16 C2_16 H2B_16 110.0
H2A_16 C2_16 H2B_16 108.4
C4_16 C3_16 O3_16 114.8(13)
C4_16 C3_16 C2_16 104.1(10)
O3_16 C3_16 C2_16 107.6(10)
C4_16 C3_16 H3_16 110.0
O3_16 C3_16 H3_16 110.0
C2_16 C3_16 H3_16 110.0
C7_16 O3_16 C3_16 113.0(11)
O3_16 C7_16 H7A_16 109.5
O3_16 C7_16 H7B_16 109.5
H7A_16 C7_16 H7B_16 109.5
O3_16 C7_16 H7C_16 109.5
H7A_16 C7_16 H7C_16 109.5
H7B_16 C7_16 H7C_16 109.5
C3_16 C4_16 C5_16 111.6(12)
C3_16 C4_16 H4A_16 109.3
C5_16 C4_16 H4A_16 109.3
C3_16 C4_16 H4B_16 109.3
C5_16 C4_16 H4B_16 109.3
H4A_16 C4_16 H4B_16 108.0
C4_16 C5_16 C1_16 100.8(10)
C4_16 C5_16 H5A_16 111.6
C1_16 C5_16 H5A_16 111.6
C4_16 C5_16 H5B_16 111.6
C1_16 C5_16 H5B_16 111.6
H5A_16 C5_16 H5B_16 109.4
O6_16 C6_16 N1_17 121.6(9)
O6_16 C6_16 C1_16 122.9(10)
N1_17 C6_16 C1_16 115.3(9)
C6_16 N1_17 C1_17 122.3(8)
C6_16 N1_17 H1_17 118.8
C1_17 N1_17 H1_17 118.8
N1_17 C1_17 C6_17 112.4(7)
N1_17 C1_17 C2_17 107.4(7)
C6_17 C1_17 C2_17 109.9(7)
N1_17 C1_17 H1A_17 109.0
C6_17 C1_17 H1A_17 109.0
C2_17 C1_17 H1A_17 109.0
C1_17 C2_17 C3_17 116.8(8)
C1_17 C2_17 H2A_17 108.1
C3_17 C2_17 H2A_17 108.1
C1_17 C2_17 H2B_17 108.1
C3_17 C2_17 H2B_17 108.1
H2A_17 C2_17 H2B_17 107.3
C2_17 C3_17 C4_17 111.0(9)
C2_17 C3_17 C5_17 110.8(9)
C4_17 C3_17 C5_17 110.7(10)
C2_17 C3_17 H3_17 108.1
C4_17 C3_17 H3_17 108.1
C5_17 C3_17 H3_17 108.1
C3_17 C4_17 H4A_17 109.5
C3_17 C4_17 H4B_17 109.5
H4A_17 C4_17 H4B_17 109.5
C3_17 C4_17 H4C_17 109.5
H4A_17 C4_17 H4C_17 109.5
H4B_17 C4_17 H4C_17 109.5
C3_17 C5_17 H5A_17 109.5
C3_17 C5_17 H5B_17 109.5
H5A_17 C5_17 H5B_17 109.5
C3_17 C5_17 H5C_17 109.5
H5A_17 C5_17 H5C_17 109.5
H5B_17 C5_17 H5C_17 109.5
O6_17 C6_17 N1_18 121.4(9)
O6_17 C6_17 C1_17 120.5(9)
N1_18 C6_17 C1_17 118.1(8)
C6_17 N1_18 C1_18 122.3(8)
C6_17 N1_18 H1_18 118.9
C1_18 N1_18 H1_18 118.9
N1_18 C1_18 C6_18 113.4(8)
N1_18 C1_18 C2_18 112.0(7)
C6_18 C1_18 C2_18 109.4(8)
N1_18 C1_18 H1A_18 107.2
C6_18 C1_18 H1A_18 107.2
C2_18 C1_18 H1A_18 107.2
C1_18 C2_18 C3_18 113.6(8)
C1_18 C2_18 H2A_18 108.8
C3_18 C2_18 H2A_18 108.8
C1_18 C2_18 H2B_18 108.8
C3_18 C2_18 H2B_18 108.8
H2A_18 C2_18 H2B_18 107.7
C5_18 C3_18 C4_18 110.1(11)
C5_18 C3_18 C2_18 115.2(10)
C4_18 C3_18 C2_18 109.2(10)
C5_18 C3_18 H3_18 107.3
C4_18 C3_18 H3_18 107.3
C2_18 C3_18 H3_18 107.3
C3_18 C4_18 H4A_18 109.5
C3_18 C4_18 H4B_18 109.5
H4A_18 C4_18 H4B_18 109.5
C3_18 C4_18 H4C_18 109.5
H4A_18 C4_18 H4C_18 109.5
H4B_18 C4_18 H4C_18 109.5
C3_18 C5_18 H5A_18 109.5
C3_18 C5_18 H5B_18 109.5
H5A_18 C5_18 H5B_18 109.5
C3_18 C5_18 H5C_18 109.5
H5A_18 C5_18 H5C_18 109.5
H5B_18 C5_18 H5C_18 109.5
O6_18 C6_18 N1_19 121.5(9)
O6_18 C6_18 C1_18 120.6(9)
N1_19 C6_18 C1_18 117.8(9)
C6_18 N1_19 C1_19 119.1(8)
C6_18 N1_19 H1_19 120.5
C1_19 N1_19 H1_19 120.5
N1_19 C1_19 C6_19 110.9(10)
N1_19 C1_19 C2_19 111.5(9)
C6_19 C1_19 C2_19 112.3(9)
N1_19 C1_19 C5_19 109.1(8)
C6_19 C1_19 C5_19 111.2(9)
C2_19 C1_19 C5_19 101.5(9)
C3_19 C2_19 C1_19 106.3(9)
C3_19 C2_19 H2A_19 110.5
C1_19 C2_19 H2A_19 110.5
C3_19 C2_19 H2B_19 110.5
C1_19 C2_19 H2B_19 110.5
H2A_19 C2_19 H2B_19 108.7
O3_19 C3_19 C2_19 107.8(10)
O3_19 C3_19 C4_19 111.1(11)
C2_19 C3_19 C4_19 107.3(10)
O3_19 C3_19 H3_19 110.2
C2_19 C3_19 H3_19 110.2
C4_19 C3_19 H3_19 110.2
C7_19 O3_19 C3_19 109.8(15)
C3_19 C4_19 C5_19 105.7(10)
C3_19 C4_19 H4A_19 110.6
C5_19 C4_19 H4A_19 110.6
C3_19 C4_19 H4B_19 110.6
C5_19 C4_19 H4B_19 110.6
H4A_19 C4_19 H4B_19 108.7
C4_19 C5_19 C1_19 102.3(9)
C4_19 C5_19 H5A_19 111.3
C1_19 C5_19 H5A_19 111.3
C4_19 C5_19 H5B_19 111.3
C1_19 C5_19 H5B_19 111.3
H5A_19 C5_19 H5B_19 109.2
O3_19 C7_19 H7A_19 109.5
O3_19 C7_19 H7B_19 109.5
H7A_19 C7_19 H7B_19 109.5
O3_19 C7_19 H7C_19 109.5
H7A_19 C7_19 H7C_19 109.5
H7B_19 C7_19 H7C_19 109.5
O6_19 C6_19 O8_19 125.2(13)
O6_19 C6_19 C1_19 123.4(14)
O8_19 C6_19 C1_19 111.3(11)
C6_19 O8_19 C8_19 116.0(11)
O8_19 C8_19 H8A_19 109.5
O8_19 C8_19 H8B_19 109.5
H8A_19 C8_19 H8B_19 109.5
O8_19 C8_19 H8C_19 109.5
H8A_19 C8_19 H8C_19 109.5
H8B_19 C8_19 H8C_19 109.5
O1_20 C1_20 C2_20 110.3(8)
O1_20 C1_20 C3_20 101.9(9)
C2_20 C1_20 C3_20 110.3(11)
O1_20 C1_20 C4_20 110.5(10)
C2_20 C1_20 C4_20 111.0(11)
C3_20 C1_20 C4_20 112.4(11)
C1_20 C2_20 H2A_20 109.5
C1_20 C2_20 H2B_20 109.5
H2A_20 C2_20 H2B_20 109.5
C1_20 C2_20 H2C_20 109.5
H2A_20 C2_20 H2C_20 109.5
H2B_20 C2_20 H2C_20 109.5
C1_20 C3_20 H3A_20 109.5
C1_20 C3_20 H3B_20 109.5
H3A_20 C3_20 H3B_20 109.5
C1_20 C3_20 H3C_20 109.5
H3A_20 C3_20 H3C_20 109.5
H3B_20 C3_20 H3C_20 109.5
C1_20 C4_20 H4A_20 109.5
C1_20 C4_20 H4B_20 109.5
H4A_20 C4_20 H4B_20 109.5
C1_20 C4_20 H4C_20 109.5
H4A_20 C4_20 H4C_20 109.5
H4B_20 C4_20 H4C_20 109.5
C5_20 O1_20 C1_20 121.1(8)
O5_20 C5_20 O1_20 126.9(10)
O5_20 C5_20 N1_21 123.8(11)
O1_20 C5_20 N1_21 109.3(10)
C5_20 N1_21 C1_21 120.2(9)
C5_20 N1_21 H1_21 119.9
C1_21 N1_21 H1_21 119.9
N1_21 C1_21 C6_21 114.1(8)
N1_21 C1_21 C2_21 109.7(8)
C6_21 C1_21 C2_21 110.0(8)
N1_21 C1_21 H1A_21 107.6
C6_21 C1_21 H1A_21 107.6
C2_21 C1_21 H1A_21 107.6
C3_21 C2_21 C1_21 114.5(8)
C3_21 C2_21 H2A_21 108.6
C1_21 C2_21 H2A_21 108.6
C3_21 C2_21 H2B_21 108.6
C1_21 C2_21 H2B_21 108.6
H2A_21 C2_21 H2B_21 107.6
C5_21 C3_21 C2_21 112.9(9)
C5_21 C3_21 C4_21 110.8(9)
C2_21 C3_21 C4_21 109.9(9)
C5_21 C3_21 H3_21 107.7
C2_21 C3_21 H3_21 107.7
C4_21 C3_21 H3_21 107.7
C3_21 C4_21 H4A_21 109.5
C3_21 C4_21 H4B_21 109.5
H4A_21 C4_21 H4B_21 109.5
C3_21 C4_21 H4C_21 109.5
H4A_21 C4_21 H4C_21 109.5
H4B_21 C4_21 H4C_21 109.5
C3_21 C5_21 H5A_21 109.5
C3_21 C5_21 H5B_21 109.5
H5A_21 C5_21 H5B_21 109.5
C3_21 C5_21 H5C_21 109.5
H5A_21 C5_21 H5C_21 109.5
H5B_21 C5_21 H5C_21 109.5
O6_21 C6_21 N1_22 121.6(9)
O6_21 C6_21 C1_21 121.4(9)
N1_22 C6_21 C1_21 117.0(9)
C6_21 N1_22 C1_22 120.3(8)
C6_21 N1_22 H1_22 119.8
C1_22 N1_22 H1_22 119.8
N1_22 C1_22 C2_22 110.6(7)
N1_22 C1_22 C6_22 111.7(8)
C2_22 C1_22 C6_22 114.5(8)
N1_22 C1_22 H1A_22 106.5
C2_22 C1_22 H1A_22 106.5
C6_22 C1_22 H1A_22 106.5
C1_22 C2_22 C3_22 114.5(8)
C1_22 C2_22 H2A_22 108.6
C3_22 C2_22 H2A_22 108.6
C1_22 C2_22 H2B_22 108.6
C3_22 C2_22 H2B_22 108.6
H2A_22 C2_22 H2B_22 107.6
C5_22 C3_22 C4_22 108.7(11)
C5_22 C3_22 C2_22 109.1(8)
C4_22 C3_22 C2_22 114.7(11)
C5_22 C3_22 H3_22 108.0
C4_22 C3_22 H3_22 108.0
C2_22 C3_22 H3_22 108.0
C3_22 C4_22 H4A_22 109.5
C3_22 C4_22 H4B_22 109.5
H4A_22 C4_22 H4B_22 109.5
C3_22 C4_22 H4C_22 109.5
H4A_22 C4_22 H4C_22 109.5
H4B_22 C4_22 H4C_22 109.5
C3_22 C5_22 H5A_22 109.5
C3_22 C5_22 H5B_22 109.5
H5A_22 C5_22 H5B_22 109.5
C3_22 C5_22 H5C_22 109.5
H5A_22 C5_22 H5C_22 109.5
H5B_22 C5_22 H5C_22 109.5
O6_22 C6_22 N1_23 123.3(10)
O6_22 C6_22 C1_22 120.0(10)
N1_23 C6_22 C1_22 116.7(9)
C6_22 N1_23 C1_23 121.4(7)
C6_22 N1_23 H1_23 119.3
C1_23 N1_23 H1_23 119.3
N1_23 C1_23 C5_23 111.7(8)
N1_23 C1_23 C2_23 109.7(7)
C5_23 C1_23 C2_23 103.1(8)
N1_23 C1_23 C6_23 109.8(8)
C5_23 C1_23 C6_23 113.7(8)
C2_23 C1_23 C6_23 108.5(8)
C3_23 C2_23 C1_23 105.7(8)
C3_23 C2_23 H2A_23 110.6
C1_23 C2_23 H2A_23 110.6
C3_23 C2_23 H2B_23 110.6
C1_23 C2_23 H2B_23 110.6
H2A_23 C2_23 H2B_23 108.7
O3_23 C3_23 C2_23 105.9(8)
O3_23 C3_23 C4_23 114.2(10)
C2_23 C3_23 C4_23 106.5(9)
O3_23 C3_23 H3_23 110.0
C2_23 C3_23 H3_23 110.0
C4_23 C3_23 H3_23 110.0
C3_23 O3_23 C7_23 115.7(11)
O3_23 C7_23 H7A_23 109.5
O3_23 C7_23 H7B_23 109.5
H7A_23 C7_23 H7B_23 109.5
O3_23 C7_23 H7C_23 109.5
H7A_23 C7_23 H7C_23 109.5
H7B_23 C7_23 H7C_23 109.5
C5_23 C4_23 C3_23 103.9(8)
C5_23 C4_23 H4A_23 111.0
C3_23 C4_23 H4A_23 111.0
C5_23 C4_23 H4B_23 111.0
C3_23 C4_23 H4B_23 111.0
H4A_23 C4_23 H4B_23 109.0
C4_23 C5_23 C1_23 102.6(8)
C4_23 C5_23 H5A_23 111.3
C1_23 C5_23 H5A_23 111.3
C4_23 C5_23 H5B_23 111.3
C1_23 C5_23 H5B_23 111.3
H5A_23 C5_23 H5B_23 109.2
O6_23 C6_23 N1_24 121.1(9)
O6_23 C6_23 C1_23 122.9(9)
N1_24 C6_23 C1_23 116.0(9)
C6_23 N1_24 C1_24 121.0(8)
C6_23 N1_24 H1_24 119.5
C1_24 N1_24 H1_24 119.5
N1_24 C1_24 C6_24 111.0(7)
N1_24 C1_24 C2_24 109.0(7)
C6_24 C1_24 C2_24 109.5(8)
N1_24 C1_24 H1A_24 109.1
C6_24 C1_24 H1A_24 109.1
C2_24 C1_24 H1A_24 109.1
C1_24 C2_24 C3_24 115.6(8)
C1_24 C2_24 H2A_24 108.4
C3_24 C2_24 H2A_24 108.4
C1_24 C2_24 H2B_24 108.4
C3_24 C2_24 H2B_24 108.4
H2A_24 C2_24 H2B_24 107.4
C5_24 C3_24 C4_24 113.0(12)
C5_24 C3_24 C2_24 113.4(11)
C4_24 C3_24 C2_24 109.3(10)
C5_24 C3_24 H3_24 106.9
C4_24 C3_24 H3_24 106.9
C2_24 C3_24 H3_24 106.9
C3_24 C4_24 H4A_24 109.5
C3_24 C4_24 H4B_24 109.5
H4A_24 C4_24 H4B_24 109.5
C3_24 C4_24 H4C_24 109.5
H4A_24 C4_24 H4C_24 109.5
H4B_24 C4_24 H4C_24 109.5
C3_24 C5_24 H5A_24 109.5
C3_24 C5_24 H5B_24 109.5
H5A_24 C5_24 H5B_24 109.5
C3_24 C5_24 H5C_24 109.5
H5A_24 C5_24 H5C_24 109.5
H5B_24 C5_24 H5C_24 109.5
O6_24 C6_24 N1_25 122.4(10)
O6_24 C6_24 C1_24 119.8(10)
N1_25 C6_24 C1_24 117.8(8)
C6_24 N1_25 C1_25 120.9(8)
C6_24 N1_25 H1_25 119.6
C1_25 N1_25 H1_25 119.6
N1_25 C1_25 C2_25 109.8(8)
N1_25 C1_25 C6_25 112.4(8)
C2_25 C1_25 C6_25 113.4(9)
N1_25 C1_25 H1A_25 106.9
C2_25 C1_25 H1A_25 106.9
C6_25 C1_25 H1A_25 106.9
C1_25 C2_25 C3_25 117.0(10)
C1_25 C2_25 H2A_25 108.1
C3_25 C2_25 H2A_25 108.1
C1_25 C2_25 H2B_25 108.1
C3_25 C2_25 H2B_25 108.1
H2A_25 C2_25 H2B_25 107.3
C4_25 C3_25 C5_25 112.5(14)
C4_25 C3_25 C2_25 107.5(13)
C5_25 C3_25 C2_25 114.2(11)
C4_25 C3_25 H3_25 107.4
C5_25 C3_25 H3_25 107.4
C2_25 C3_25 H3_25 107.4
C3_25 C4_25 H4A_25 109.5
C3_25 C4_25 H4B_25 109.5
H4A_25 C4_25 H4B_25 109.5
C3_25 C4_25 H4C_25 109.5
H4A_25 C4_25 H4C_25 109.5
H4B_25 C4_25 H4C_25 109.5
C3_25 C5_25 H5A_25 109.5
C3_25 C5_25 H5B_25 109.5
H5A_25 C5_25 H5B_25 109.5
C3_25 C5_25 H5C_25 109.5
H5A_25 C5_25 H5C_25 109.5
H5B_25 C5_25 H5C_25 109.5
O6_25 C6_25 N1_26 125.0(10)
O6_25 C6_25 C1_25 118.5(10)
N1_26 C6_25 C1_25 116.5(9)
C6_25 N1_26 C1_26 121.5(8)
C6_25 N1_26 H1_26 119.2
C1_26 N1_26 H1_26 119.2
N1_26 C1_26 C2_26 109.5(8)
N1_26 C1_26 C5_26 112.8(10)
C2_26 C1_26 C5_26 104.0(9)
N1_26 C1_26 C6_26 109.0(8)
C2_26 C1_26 C6_26 109.2(10)
C5_26 C1_26 C6_26 112.2(9)
C1_26 C2_26 C3_26 104.6(11)
C1_26 C2_26 H2A_26 110.8
C3_26 C2_26 H2A_26 110.8
C1_26 C2_26 H2B_26 110.8
C3_26 C2_26 H2B_26 110.8
H2A_26 C2_26 H2B_26 108.9
O3_26 C3_26 C4_26 110.2(14)
O3_26 C3_26 C2_26 111.2(14)
C4_26 C3_26 C2_26 104.8(12)
O3_26 C3_26 H3_26 110.2
C4_26 C3_26 H3_26 110.2
C2_26 C3_26 H3_26 110.2
C7_26 O3_26 C3_26 119.6(15)
O3_26 C7_26 H7A_26 109.5
O3_26 C7_26 H7B_26 109.5
H7A_26 C7_26 H7B_26 109.5
O3_26 C7_26 H7C_26 109.5
H7A_26 C7_26 H7C_26 109.5
H7B_26 C7_26 H7C_26 109.5
C3_26 C4_26 C5_26 110.2(14)
C3_26 C4_26 H4A_26 109.6
C5_26 C4_26 H4A_26 109.6
C3_26 C4_26 H4B_26 109.6
C5_26 C4_26 H4B_26 109.6
H4A_26 C4_26 H4B_26 108.1
C4_26 C5_26 C1_26 105.8(12)
C4_26 C5_26 H5A_26 110.6
C1_26 C5_26 H5A_26 110.6
C4_26 C5_26 H5B_26 110.6
C1_26 C5_26 H5B_26 110.6
H5A_26 C5_26 H5B_26 108.7
O6_26 C6_26 N1_27 121.1(10)
O6_26 C6_26 C1_26 122.5(10)
N1_27 C6_26 C1_26 116.2(9)
C6_26 N1_27 C1_27 120.6(8)
C6_26 N1_27 H1_27 119.7
C1_27 N1_27 H1_27 119.7
N1_27 C1_27 C2_27 110.0(9)
N1_27 C1_27 C6_27 111.7(9)
C2_27 C1_27 C6_27 109.3(10)
N1_27 C1_27 H1A_27 108.6
C2_27 C1_27 H1A_27 108.6
C6_27 C1_27 H1A_27 108.6
C3_27 C2_27 C1_27 114.2(11)
C3_27 C2_27 H2A_27 108.7
C1_27 C2_27 H2A_27 108.7
C3_27 C2_27 H2B_27 108.7
C1_27 C2_27 H2B_27 108.7
H2A_27 C2_27 H2B_27 107.6
C4_27 C3_27 C2_27 110.4(15)
C4_27 C3_27 C5_27 106.9(16)
C2_27 C3_27 C5_27 107.2(15)
C4_27 C3_27 H3_27 110.7
C2_27 C3_27 H3_27 110.7
C5_27 C3_27 H3_27 110.7
C3_27 C4_27 H4A_27 109.5
C3_27 C4_27 H4B_27 109.5
H4A_27 C4_27 H4B_27 109.5
C3_27 C4_27 H4C_27 109.5
H4A_27 C4_27 H4C_27 109.5
H4B_27 C4_27 H4C_27 109.5
C3_27 C5_27 H5A_27 109.5
C3_27 C5_27 H5B_27 109.5
H5A_27 C5_27 H5B_27 109.5
C3_27 C5_27 H5C_27 109.5
H5A_27 C5_27 H5C_27 109.5
H5B_27 C5_27 H5C_27 109.5
O6_27 C6_27 N1_28 123.2(10)
O6_27 C6_27 C1_27 119.5(11)
N1_28 C6_27 C1_27 117.1(9)
C6_27 N1_28 C1_28 122.1(8)
C6_27 N1_28 H1_28 119.0
C1_28 N1_28 H1_28 119.0
N1_28 C1_28 C6_28 111.9(8)
N1_28 C1_28 C2_28 107.0(7)
C6_28 C1_28 C2_28 111.8(9)
N1_28 C1_28 H1A_28 108.7
C6_28 C1_28 H1A_28 108.7
C2_28 C1_28 H1A_28 108.7
C1_28 C2_28 C3_28 114.7(8)
C1_28 C2_28 H2A_28 108.6
C3_28 C2_28 H2A_28 108.6
C1_28 C2_28 H2B_28 108.6
C3_28 C2_28 H2B_28 108.6
H2A_28 C2_28 H2B_28 107.6
C5_28 C3_28 C4_28 111.8(12)
C5_28 C3_28 C2_28 110.6(10)
C4_28 C3_28 C2_28 111.7(11)
C5_28 C3_28 H3_28 107.5
C4_28 C3_28 H3_28 107.5
C2_28 C3_28 H3_28 107.5
C3_28 C4_28 H4A_28 109.5
C3_28 C4_28 H4B_28 109.5
H4A_28 C4_28 H4B_28 109.5
C3_28 C4_28 H4C_28 109.5
H4A_28 C4_28 H4C_28 109.5
H4B_28 C4_28 H4C_28 109.5
C3_28 C5_28 H5A_28 109.5
C3_28 C5_28 H5B_28 109.5
H5A_28 C5_28 H5B_28 109.5
C3_28 C5_28 H5C_28 109.5
H5A_28 C5_28 H5C_28 109.5
H5B_28 C5_28 H5C_28 109.5
O6_28 C6_28 N1_29 119.5(9)
O6_28 C6_28 C1_28 123.0(8)
N1_29 C6_28 C1_28 117.3(8)
C6_28 N1_29 C1_29 122.8(8)
C6_28 N1_29 H1_29 118.6
C1_29 N1_29 H1_29 118.6
N1_29 C1_29 C2_29 112.7(9)
N1_29 C1_29 C6_29 109.0(9)
C2_29 C1_29 C6_29 114.7(10)
N1_29 C1_29 C5_29 108.8(8)
C2_29 C1_29 C5_29 103.8(8)
C6_29 C1_29 C5_29 107.5(9)
C1_29 C2_29 C3_29 105.2(9)
C1_29 C2_29 H2A_29 110.7
C3_29 C2_29 H2A_29 110.7
C1_29 C2_29 H2B_29 110.7
C3_29 C2_29 H2B_29 110.7
H2A_29 C2_29 H2B_29 108.8
O3_29 C3_29 C4_29 114.2(11)
O3_29 C3_29 C2_29 115.5(11)
C4_29 C3_29 C2_29 103.7(11)
O3_29 C3_29 H3_29 107.7
C4_29 C3_29 H3_29 107.7
C2_29 C3_29 H3_29 107.7
C3_29 O3_29 C7_29 114.3(12)
O3_29 C7_29 H7A_29 109.5
O3_29 C7_29 H7B_29 109.5
H7A_29 C7_29 H7B_29 109.5
O3_29 C7_29 H7C_29 109.5
H7A_29 C7_29 H7C_29 109.5
H7B_29 C7_29 H7C_29 109.5
C5_29 C4_29 C3_29 106.3(10)
C5_29 C4_29 H4A_29 110.5
C3_29 C4_29 H4A_29 110.5
C5_29 C4_29 H4B_29 110.5
C3_29 C4_29 H4B_29 110.5
H4A_29 C4_29 H4B_29 108.7
C4_29 C5_29 C1_29 107.1(10)
C4_29 C5_29 H5A_29 110.3
C1_29 C5_29 H5A_29 110.3
C4_29 C5_29 H5B_29 110.3
C1_29 C5_29 H5B_29 110.3
H5A_29 C5_29 H5B_29 108.5
O6_29 C6_29 O8_29 124.2(12)
O6_29 C6_29 C1_29 123.4(14)
O8_29 C6_29 C1_29 112.2(11)
C6_29 O8_29 C8_29 115.8(11)
O8_29 C8_29 H8A_29 109.5
O8_29 C8_29 H8B_29 109.5
H8A_29 C8_29 H8B_29 109.5
O8_29 C8_29 H8C_29 109.5
H8A_29 C8_29 H8C_29 109.5
H8B_29 C8_29 H8C_29 109.5
H1_31 O1_31 H2_31 101.8(8)
H1_32 O1_32 H2_32 108.0(8)
H1_33 O1_33 H2_33 122.7(11)
H1_34 O1_34 H2_34 108.9(17)

loop_
_geom_bond_atom_site_label_1
_geom_bond_atom_site_label_2
_geom_bond_distance
C1_10 O1_10 1.480(13)
C1_10 C3_10 1.489(15)
C1_10 C2_10 1.493(16)
C1_10 C4_10 1.509(15)
C2_10 H2A_10 0.9700
C2_10 H2B_10 0.9700
C2_10 H2C_10 0.9700
C3_10 H3A_10 0.9700
C3_10 H3B_10 0.9700
C3_10 H3C_10 0.9700
C4_10 H4A_10 0.9700
C4_10 H4B_10 0.9700
C4_10 H4C_10 0.9700
O1_10 C5_10 1.305(11)
C5_10 O5_10 1.225(11)
C5_10 N1_11 1.342(12)
N1_11 C1_11 1.473(12)
N1_11 H1_11 0.8700
C1_11 C6_11 1.502(13)
C1_11 C2_11 1.524(13)
C1_11 H1A_11 0.9900
C2_11 C3_11 1.504(12)
C2_11 H2A_11 0.9800
C2_11 H2B_11 0.9800
C3_11 C4_11 1.525(13)
C3_11 C5_11 1.535(13)
C3_11 H3_11 0.9900
C4_11 H4A_11 0.9700
C4_11 H4B_11 0.9700
C4_11 H4C_11 0.9700
C5_11 H5A_11 0.9700
C5_11 H5B_11 0.9700
C5_11 H5C_11 0.9700
C6_11 O6_11 1.239(11)
C6_11 N1_12 1.333(11)
N1_12 C1_12 1.452(12)
N1_12 H1_12 0.8700
C1_12 C2_12 1.492(13)
C1_12 C6_12 1.538(15)
C1_12 H1A_12 0.9900
C2_12 C3_12 1.508(12)
C2_12 H2A_12 0.9800
C2_12 H2B_12 0.9800
C3_12 C4_12 1.499(15)
C3_12 C5_12 1.516(14)
C3_12 H3_12 0.9900
C4_12 H4A_12 0.9700
C4_12 H4B_12 0.9700
C4_12 H4C_12 0.9700
C5_12 H5A_12 0.9700
C5_12 H5B_12 0.9700
C5_12 H5C_12 0.9700
C6_12 O6_12 1.210(12)
C6_12 N1_13 1.340(14)
N1_13 C1_13 1.459(12)
N1_13 H1_13 0.8700
C1_13 C6_13 1.471(14)
C1_13 C2_13 1.510(15)
C1_13 C5_13 1.556(14)
C2_13 C3_13 1.465(17)
C2_13 H2A_13 0.9800
C2_13 H2B_13 0.9800
C3_13 C4_13 1.46(2)
C3_13 O3_13 1.50(2)
C3_13 H3_13 0.9900
C4_13 C5_13 1.543(18)
C4_13 H4A_13 0.9800
C4_13 H4B_13 0.9800
C5_13 H5A_13 0.9800
C5_13 H5B_13 0.9800
O3_13 C7_13 1.33(2)
C7_13 H7A_13 0.9700
C7_13 H7B_13 0.9700
C7_13 H7C_13 0.9700
C6_13 O6_13 1.226(11)
C6_13 N1_14 1.344(12)
N1_14 C1_14 1.474(12)
N1_14 H1_14 0.8700
C1_14 C2_14 1.488(13)
C1_14 C6_14 1.507(14)
C1_14 H1A_14 0.9900
C2_14 C3_14 1.511(13)
C2_14 H2A_14 0.9800
C2_14 H2B_14 0.9800
C3_14 C5_14 1.494(15)
C3_14 C4_14 1.536(14)
C3_14 H3_14 0.9900
C4_14 H4A_14 0.9700
C4_14 H4B_14 0.9700
C4_14 H4C_14 0.9700
C5_14 H5A_14 0.9700
C5_14 H5B_14 0.9700
C5_14 H5C_14 0.9700
C6_14 O6_14 1.270(11)
C6_14 N1_15 1.305(13)
N1_15 C1_15 1.432(12)
N1_15 H1_15 0.8700
C1_15 C2_15 1.476(15)
C1_15 C6_15 1.519(14)
C1_15 H1A_15 0.9900
C2_15 C3_15 1.564(15)
C2_15 H2A_15 0.9800
C2_15 H2B_15 0.9800
C3_15 C4_15 1.465(16)
C3_15 C5_15 1.513(16)
C3_15 H3_15 0.9900
C4_15 H4A_15 0.9700
C4_15 H4B_15 0.9700
C4_15 H4C_15 0.9700
C5_15 H5A_15 0.9700
C5_15 H5B_15 0.9700
C5_15 H5C_15 0.9700
C6_15 O6_15 1.238(11)
C6_15 N1_16 1.329(13)
N1_16 C1_16 1.487(13)
N1_16 H1_16 0.8700
C1_16 C2_16 1.488(14)
C1_16 C6_16 1.534(14)
C1_16 C5_16 1.540(14)
C2_16 C3_16 1.483(15)
C2_16 H2A_16 0.9800
C2_16 H2B_16 0.9800
C3_16 C4_16 1.42(2)
C3_16 O3_16 1.435(14)
C3_16 H3_16 0.9900
O3_16 C7_16 1.417(15)
C7_16 H7A_16 0.9700
C7_16 H7B_16 0.9700
C7_16 H7C_16 0.9700
C4_16 C5_16 1.535(17)
C4_16 H4A_16 0.9800
C4_16 H4B_16 0.9800
C5_16 H5A_16 0.9800
C5_16 H5B_16 0.9800
C6_16 O6_16 1.220(12)
C6_16 N1_17 1.342(13)
N1_17 C1_17 1.453(11)
N1_17 H1_17 0.8700
C1_17 C6_17 1.499(13)
C1_17 C2_17 1.508(13)
C1_17 H1A_17 0.9900
C2_17 C3_17 1.514(11)
C2_17 H2A_17 0.9800
C2_17 H2B_17 0.9800
C3_17 C4_17 1.531(13)
C3_17 C5_17 1.536(13)
C3_17 H3_17 0.9900
C4_17 H4A_17 0.9700
C4_17 H4B_17 0.9700
C4_17 H4C_17 0.9700
C5_17 H5A_17 0.9700
C5_17 H5B_17 0.9700
C5_17 H5C_17 0.9700
C6_17 O6_17 1.227(10)
C6_17 N1_18 1.331(12)
N1_18 C1_18 1.453(11)
N1_18 H1_18 0.8700
C1_18 C6_18 1.502(14)
C1_18 C2_18 1.536(13)
C1_18 H1A_18 0.9900
C2_18 C3_18 1.541(13)
C2_18 H2A_18 0.9800
C2_18 H2B_18 0.9800
C3_18 C5_18 1.466(14)
C3_18 C4_18 1.507(13)
C3_18 H3_18 0.9900
C4_18 H4A_18 0.9700
C4_18 H4B_18 0.9700
C4_18 H4C_18 0.9700
C5_18 H5A_18 0.9700
C5_18 H5B_18 0.9700
C5_18 H5C_18 0.9700
C6_18 O6_18 1.226(11)
C6_18 N1_19 1.344(12)
N1_19 C1_19 1.465(13)
N1_19 H1_19 0.8700
C1_19 C6_19 1.532(17)
C1_19 C2_19 1.555(15)
C1_19 C5_19 1.576(15)
C2_19 C3_19 1.512(16)
C2_19 H2A_19 0.9800
C2_19 H2B_19 0.9800
C3_19 O3_19 1.408(15)
C3_19 C4_19 1.530(16)
C3_19 H3_19 0.9900
O3_19 C7_19 1.40(2)
C4_19 C5_19 1.530(16)
C4_19 H4A_19 0.9800
C4_19 H4B_19 0.9800
C5_19 H5A_19 0.9800
C5_19 H5B_19 0.9800
C7_19 H7A_19 0.9700
C7_19 H7B_19 0.9700
C7_19 H7C_19 0.9700
C6_19 O6_19 1.193(14)
C6_19 O8_19 1.318(15)
O8_19 C8_19 1.499(15)
C8_19 H8A_19 0.9700
C8_19 H8B_19 0.9700
C8_19 H8C_19 0.9700
C1_20 O1_20 1.464(13)
C1_20 C2_20 1.512(16)
C1_20 C3_20 1.516(15)
C1_20 C4_20 1.526(15)
C2_20 H2A_20 0.9700
C2_20 H2B_20 0.9700
C2_20 H2C_20 0.9700
C3_20 H3A_20 0.9700
C3_20 H3B_20 0.9700
C3_20 H3C_20 0.9700
C4_20 H4A_20 0.9700
C4_20 H4B_20 0.9700
C4_20 H4C_20 0.9700
O1_20 C5_20 1.341(13)
C5_20 O5_20 1.200(13)
C5_20 N1_21 1.355(13)
N1_21 C1_21 1.441(12)
N1_21 H1_21 0.8700
C1_21 C6_21 1.514(14)
C1_21 C2_21 1.524(14)
C1_21 H1A_21 0.9900
C2_21 C3_21 1.514(12)
C2_21 H2A_21 0.9800
C2_21 H2B_21 0.9800
C3_21 C5_21 1.502(12)
C3_21 C4_21 1.530(13)
C3_21 H3_21 0.9900
C4_21 H4A_21 0.9700
C4_21 H4B_21 0.9700
C4_21 H4C_21 0.9700
C5_21 H5A_21 0.9700
C5_21 H5B_21 0.9700
C5_21 H5C_21 0.9700
C6_21 O6_21 1.225(11)
C6_21 N1_22 1.324(12)
N1_22 C1_22 1.450(11)
N1_22 H1_22 0.8700
C1_22 C2_22 1.498(13)
C1_22 C6_22 1.513(14)
C1_22 H1A_22 0.9900
C2_22 C3_22 1.523(12)
C2_22 H2A_22 0.9800
C2_22 H2B_22 0.9800
C3_22 C5_22 1.510(13)
C3_22 C4_22 1.521(14)
C3_22 H3_22 0.9900
C4_22 H4A_22 0.9700
C4_22 H4B_22 0.9700
C4_22 H4C_22 0.9700
C5_22 H5A_22 0.9700
C5_22 H5B_22 0.9700
C5_22 H5C_22 0.9700
C6_22 O6_22 1.210(11)
C6_22 N1_23 1.333(12)
N1_23 C1_23 1.461(12)
N1_23 H1_23 0.8700
C1_23 C5_23 1.519(13)
C1_23 C2_23 1.537(13)
C1_23 C6_23 1.539(14)
C2_23 C3_23 1.516(14)
C2_23 H2A_23 0.9800
C2_23 H2B_23 0.9800
C3_23 O3_23 1.390(14)
C3_23 C4_23 1.517(15)
C3_23 H3_23 0.9900
O3_23 C7_23 1.467(16)
C7_23 H7A_23 0.9700
C7_23 H7B_23 0.9700
C7_23 H7C_23 0.9700
C4_23 C5_23 1.509(15)
C4_23 H4A_23 0.9800
C4_23 H4B_23 0.9800
C5_23 H5A_23 0.9800
C5_23 H5B_23 0.9800
C6_23 O6_23 1.230(11)
C6_23 N1_24 1.351(12)
N1_24 C1_24 1.450(11)
N1_24 H1_24 0.8700
C1_24 C6_24 1.517(13)
C1_24 C2_24 1.526(13)
C1_24 H1A_24 0.9900
C2_24 C3_24 1.539(12)
C2_24 H2A_24 0.9800
C2_24 H2B_24 0.9800
C3_24 C5_24 1.505(15)
C3_24 C4_24 1.519(14)
C3_24 H3_24 0.9900
C4_24 H4A_24 0.9700
C4_24 H4B_24 0.9700
C4_24 H4C_24 0.9700
C5_24 H5A_24 0.9700
C5_24 H5B_24 0.9700
C5_24 H5C_24 0.9700
C6_24 O6_24 1.234(11)
C6_24 N1_25 1.325(12)
N1_25 C1_25 1.436(12)
N1_25 H1_25 0.8700
C1_25 C2_25 1.478(15)
C1_25 C6_25 1.563(14)
C1_25 H1A_25 0.9900
C2_25 C3_25 1.524(14)
C2_25 H2A_25 0.9800
C2_25 H2B_25 0.9800
C3_25 C4_25 1.514(15)
C3_25 C5_25 1.516(15)
C3_25 H3_25 0.9900
C4_25 H4A_25 0.9700
C4_25 H4B_25 0.9700
C4_25 H4C_25 0.9700
C5_25 H5A_25 0.9700
C5_25 H5B_25 0.9700
C5_25 H5C_25 0.9700
C6_25 O6_25 1.202(11)
C6_25 N1_26 1.298(12)
N1_26 C1_26 1.444(13)
N1_26 H1_26 0.8700
C1_26 C2_26 1.510(15)
C1_26 C5_26 1.528(16)
C1_26 C6_26 1.530(15)
C2_26 C3_26 1.523(19)
C2_26 H2A_26 0.9800
C2_26 H2B_26 0.9800
C3_26 O3_26 1.424(17)
C3_26 C4_26 1.45(2)
C3_26 H3_26 0.9900
O3_26 C7_26 1.181(19)
C7_26 H7A_26 0.9700
C7_26 H7B_26 0.9700
C7_26 H7C_26 0.9700
C4_26 C5_26 1.479(18)
C4_26 H4A_26 0.9800
C4_26 H4B_26 0.9800
C5_26 H5A_26 0.9800
C5_26 H5B_26 0.9800
C6_26 O6_26 1.234(11)
C6_26 N1_27 1.320(13)
N1_27 C1_27 1.479(13)
N1_27 H1_27 0.8700
C1_27 C2_27 1.523(16)
C1_27 C6_27 1.526(15)
C1_27 H1A_27 0.9900
C2_27 C3_27 1.505(16)
C2_27 H2A_27 0.9800
C2_27 H2B_27 0.9800
C3_27 C4_27 1.449(17)
C3_27 C5_27 1.558(16)
C3_27 H3_27 0.9900
C4_27 H4A_27 0.9700
C4_27 H4B_27 0.9700
C4_27 H4C_27 0.9700
C5_27 H5A_27 0.9700
C5_27 H5B_27 0.9700
C5_27 H5C_27 0.9700
C6_27 O6_27 1.217(12)
C6_27 N1_28 1.323(13)
N1_28 C1_28 1.455(12)
N1_28 H1_28 0.8700
C1_28 C6_28 1.474(14)
C1_28 C2_28 1.511(14)
C1_28 H1A_28 0.9900
C2_28 C3_28 1.531(13)
C2_28 H2A_28 0.9800
C2_28 H2B_28 0.9800
C3_28 C5_28 1.502(14)
C3_28 C4_28 1.519(14)
C3_28 H3_28 0.9900
C4_28 H4A_28 0.9700
C4_28 H4B_28 0.9700
C4_28 H4C_28 0.9700
C5_28 H5A_28 0.9700
C5_28 H5B_28 0.9700
C5_28 H5C_28 0.9700
C6_28 O6_28 1.237(11)
C6_28 N1_29 1.355(11)
N1_29 C1_29 1.447(12)
N1_29 H1_29 0.8700
C1_29 C2_29 1.498(15)
C1_29 C6_29 1.523(15)
C1_29 C5_29 1.563(14)
C2_29 C3_29 1.513(16)
C2_29 H2A_29 0.9800
C2_29 H2B_29 0.9800
C3_29 O3_29 1.386(15)
C3_29 C4_29 1.498(18)
C3_29 H3_29 0.9900
O3_29 C7_29 1.439(18)
C7_29 H7A_29 0.9700
C7_29 H7B_29 0.9700
C7_29 H7C_29 0.9700
C4_29 C5_29 1.480(16)
C4_29 H4A_29 0.9800
C4_29 H4B_29 0.9800
C5_29 H5A_29 0.9800
C5_29 H5B_29 0.9800
C6_29 O6_29 1.221(14)
C6_29 O8_29 1.325(15)
O8_29 C8_29 1.406(15)
C8_29 H8A_29 0.9700
C8_29 H8B_29 0.9700
C8_29 H8C_29 0.9700
O1_31 H1_31 0.871(8)
O1_31 H2_31 0.848(7)
O1_32 H1_32 0.814(7)
O1_32 H2_32 0.845(7)
O1_33 H1_33 0.802(10)
O1_33 H2_33 0.816(9)
O1_34 H1_34 0.817(14)
O1_34 H2_34 0.799(15)

loop_
_geom_torsion_atom_site_label_1
_geom_torsion_atom_site_label_2
_geom_torsion_atom_site_label_3
_geom_torsion_atom_site_label_4
_geom_torsion
C3_10 C1_10 O1_10 C5_10 -175.9(9)
C2_10 C1_10 O1_10 C5_10 67.3(12)
C4_10 C1_10 O1_10 C5_10 -55.5(13)
C1_10 O1_10 C5_10 O5_10 0.8(15)
C1_10 O1_10 C5_10 N1_11 179(100)
O5_10 C5_10 N1_11 C1_11 10.3(15)
O1_10 C5_10 N1_11 C1_11 -168.3(7)
C5_10 N1_11 C1_11 C6_11 -65.0(11)
C5_10 N1_11 C1_11 C2_11 171.1(9)
N1_11 C1_11 C2_11 C3_11 -175.6(9)
C6_11 C1_11 C2_11 C3_11 58.7(12)
C1_11 C2_11 C3_11 C4_11 58.4(13)
C1_11 C2_11 C3_11 C5_11 -177.9(10)
N1_11 C1_11 C6_11 O6_11 148.3(9)
C2_11 C1_11 C6_11 O6_11 -87.3(11)
N1_11 C1_11 C6_11 N1_12 -34.4(12)
C2_11 C1_11 C6_11 N1_12 90.0(11)
O6_11 C6_11 N1_12 C1_12 -0.7(14)
C1_11 C6_11 N1_12 C1_12 -177.9(9)
C6_11 N1_12 C1_12 C2_12 173.5(9)
C6_11 N1_12 C1_12 C6_12 -59.3(12)
N1_12 C1_12 C2_12 C3_12 -172.4(10)
C6_12 C1_12 C2_12 C3_12 62.3(13)
C1_12 C2_12 C3_12 C4_12 64.1(15)
C1_12 C2_12 C3_12 C5_12 -170.4(11)
N1_12 C1_12 C6_12 O6_12 132.4(10)
C2_12 C1_12 C6_12 O6_12 -101.1(12)
N1_12 C1_12 C6_12 N1_13 -50.0(11)
C2_12 C1_12 C6_12 N1_13 76.6(11)
O6_12 C6_12 N1_13 C1_13 -4.6(15)
C1_12 C6_12 N1_13 C1_13 177.8(8)
C6_12 N1_13 C1_13 C6_13 -54.3(12)
C6_12 N1_13 C1_13 C2_13 180(100)
C6_12 N1_13 C1_13 C5_13 70.4(12)
N1_13 C1_13 C2_13 C3_13 -84.3(11)
C6_13 C1_13 C2_13 C3_13 151.5(10)
C5_13 C1_13 C2_13 C3_13 31.1(12)
C1_13 C2_13 C3_13 C4_13 -13.7(16)
C1_13 C2_13 C3_13 O3_13 -136.7(12)
C2_13 C3_13 C4_13 C5_13 -10.2(17)
O3_13 C3_13 C4_13 C5_13 104.3(15)
C3_13 C4_13 C5_13 C1_13 28.8(16)
N1_13 C1_13 C5_13 C4_13 80.3(12)
C6_13 C1_13 C5_13 C4_13 -155.9(11)
C2_13 C1_13 C5_13 C4_13 -34.4(12)
C4_13 C3_13 O3_13 C7_13 80(2)
C2_13 C3_13 O3_13 C7_13 -165(2)
N1_13 C1_13 C6_13 O6_13 131.2(10)
C2_13 C1_13 C6_13 O6_13 -105.7(12)
C5_13 C1_13 C6_13 O6_13 7.9(15)
N1_13 C1_13 C6_13 N1_14 -53.2(11)
C2_13 C1_13 C6_13 N1_14 69.9(11)
C5_13 C1_13 C6_13 N1_14 -176.5(9)
O6_13 C6_13 N1_14 C1_14 2.3(14)
C1_13 C6_13 N1_14 C1_14 -173.5(8)
C6_13 N1_14 C1_14 C2_14 172.1(9)
C6_13 N1_14 C1_14 C6_14 -65.0(11)
N1_14 C1_14 C2_14 C3_14 -69.9(12)
C6_14 C1_14 C2_14 C3_14 166.3(9)
C1_14 C2_14 C3_14 C5_14 -65.7(16)
C1_14 C2_14 C3_14 C4_14 171.8(11)
N1_14 C1_14 C6_14 O6_14 138.6(9)
C2_14 C1_14 C6_14 O6_14 -97.7(11)
N1_14 C1_14 C6_14 N1_15 -44.2(12)
C2_14 C1_14 C6_14 N1_15 79.6(11)
O6_14 C6_14 N1_15 C1_15 -0.7(15)
C1_14 C6_14 N1_15 C1_15 -177.9(8)
C6_14 N1_15 C1_15 C2_15 163.5(10)
C6_14 N1_15 C1_15 C6_15 -66.8(12)
N1_15 C1_15 C2_15 C3_15 -160.4(12)
C6_15 C1_15 C2_15 C3_15 72.9(15)
C1_15 C2_15 C3_15 C4_15 -95.2(18)
C1_15 C2_15 C3_15 C5_15 148.8(17)
N1_15 C1_15 C6_15 O6_15 134.6(9)
C2_15 C1_15 C6_15 O6_15 -98.6(12)
N1_15 C1_15 C6_15 N1_16 -43.7(11)
C2_15 C1_15 C6_15 N1_16 83.0(12)
O6_15 C6_15 N1_16 C1_16 0.6(14)
C1_15 C6_15 N1_16 C1_16 178.9(8)
C6_15 N1_16 C1_16 C2_16 -177.9(9)
C6_15 N1_16 C1_16 C6_16 -55.1(12)
C6_15 N1_16 C1_16 C5_16 70.1(11)
N1_16 C1_16 C2_16 C3_16 -81.0(10)
C6_16 C1_16 C2_16 C3_16 157.9(9)
C5_16 C1_16 C2_16 C3_16 36.5(11)
C1_16 C2_16 C3_16 C4_16 -23.9(15)
C1_16 C2_16 C3_16 O3_16 -146.1(10)
C4_16 C3_16 O3_16 C7_16 71.6(16)
C2_16 C3_16 O3_16 C7_16 -173.1(12)
O3_16 C3_16 C4_16 C5_16 118.4(14)
C2_16 C3_16 C4_16 C5_16 1.1(19)
C3_16 C4_16 C5_16 C1_16 20.5(18)
N1_16 C1_16 C5_16 C4_16 84.7(13)
C2_16 C1_16 C5_16 C4_16 -32.9(13)
C6_16 C1_16 C5_16 C4_16 -152.8(12)
N1_16 C1_16 C6_16 O6_16 142.1(10)
C2_16 C1_16 C6_16 O6_16 -95.6(12)
C5_16 C1_16 C6_16 O6_16 18.7(15)
N1_16 C1_16 C6_16 N1_17 -43.1(11)
C2_16 C1_16 C6_16 N1_17 79.2(11)
C5_16 C1_16 C6_16 N1_17 -166.5(9)
O6_16 C6_16 N1_17 C1_17 0.9(15)
C1_16 C6_16 N1_17 C1_17 -174.0(8)
C6_16 N1_17 C1_17 C6_17 -72.9(11)
C6_16 N1_17 C1_17 C2_17 166.1(8)
N1_17 C1_17 C2_17 C3_17 176.0(8)
C6_17 C1_17 C2_17 C3_17 53.4(11)
C1_17 C2_17 C3_17 C4_17 -171.2(10)
C1_17 C2_17 C3_17 C5_17 65.4(12)
N1_17 C1_17 C6_17 O6_17 137.8(9)
C2_17 C1_17 C6_17 O6_17 -102.7(10)
N1_17 C1_17 C6_17 N1_18 -45.3(10)
C2_17 C1_17 C6_17 N1_18 74.2(10)
O6_17 C6_17 N1_18 C1_18 7.1(13)
C1_17 C6_17 N1_18 C1_18 -169.8(8)
C6_17 N1_18 C1_18 C6_18 -85.3(10)
C6_17 N1_18 C1_18 C2_18 150.2(8)
N1_18 C1_18 C2_18 C3_18 -86.4(11)
C6_18 C1_18 C2_18 C3_18 146.9(9)
C1_18 C2_18 C3_18 C5_18 60.9(14)
C1_18 C2_18 C3_18 C4_18 -174.7(10)
N1_18 C1_18 C6_18 O6_18 153.6(8)
C2_18 C1_18 C6_18 O6_18 -80.6(10)
N1_18 C1_18 C6_18 N1_19 -29.8(11)
C2_18 C1_18 C6_18 N1_19 96.0(9)
O6_18 C6_18 N1_19 C1_19 2.4(13)
C1_18 C6_18 N1_19 C1_19 -174.1(8)
C6_18 N1_19 C1_19 C6_19 51.8(11)
C6_18 N1_19 C1_19 C2_19 -74.2(12)
C6_18 N1_19 C1_19 C5_19 174.5(9)
N1_19 C1_19 C2_19 C3_19 -83.9(12)
C6_19 C1_19 C2_19 C3_19 150.9(10)
C5_19 C1_19 C2_19 C3_19 32.1(12)
C1_19 C2_19 C3_19 O3_19 -130.8(11)
C1_19 C2_19 C3_19 C4_19 -11.1(13)
C2_19 C3_19 O3_19 C7_19 -170.7(16)
C4_19 C3_19 O3_19 C7_19 72.0(18)
O3_19 C3_19 C4_19 C5_19 102.2(12)
C2_19 C3_19 C4_19 C5_19 -15.3(13)
C3_19 C4_19 C5_19 C1_19 35.0(11)
N1_19 C1_19 C5_19 C4_19 77.0(10)
C6_19 C1_19 C5_19 C4_19 -160.4(10)
C2_19 C1_19 C5_19 C4_19 -40.8(10)
N1_19 C1_19 C6_19 O6_19 -151.2(11)
C2_19 C1_19 C6_19 O6_19 -25.7(15)
C5_19 C1_19 C6_19 O6_19 87.2(13)
N1_19 C1_19 C6_19 O8_19 32.2(12)
C2_19 C1_19 C6_19 O8_19 157.8(9)
C5_19 C1_19 C6_19 O8_19 -89.3(11)
O6_19 C6_19 O8_19 C8_19 11.2(17)
C1_19 C6_19 O8_19 C8_19 -172.4(10)
C2_20 C1_20 O1_20 C5_20 66.0(12)
C3_20 C1_20 O1_20 C5_20 -176.8(10)
C4_20 C1_20 O1_20 C5_20 -57.1(13)
C1_20 O1_20 C5_20 O5_20 -11.5(16)
C1_20 O1_20 C5_20 N1_21 169.4(8)
O5_20 C5_20 N1_21 C1_21 2.1(16)
O1_20 C5_20 N1_21 C1_21 -178.8(8)
C5_20 N1_21 C1_21 C6_21 -80.2(11)
C5_20 N1_21 C1_21 C2_21 155.9(9)
N1_21 C1_21 C2_21 C3_21 -178.5(8)
C6_21 C1_21 C2_21 C3_21 55.2(12)
C1_21 C2_21 C3_21 C5_21 60.3(13)
C1_21 C2_21 C3_21 C4_21 -175.5(9)
N1_21 C1_21 C6_21 O6_21 139.3(9)
C2_21 C1_21 C6_21 O6_21 -96.9(11)
N1_21 C1_21 C6_21 N1_22 -43.3(12)
C2_21 C1_21 C6_21 N1_22 80.5(11)
O6_21 C6_21 N1_22 C1_22 -1.8(15)
C1_21 C6_21 N1_22 C1_22 -179.2(9)
C6_21 N1_22 C1_22 C2_22 175.0(9)
C6_21 N1_22 C1_22 C6_22 -56.2(12)
N1_22 C1_22 C2_22 C3_22 -177.1(9)
C6_22 C1_22 C2_22 C3_22 55.6(13)
C1_22 C2_22 C3_22 C5_22 -175.2(12)
C1_22 C2_22 C3_22 C4_22 62.5(14)
N1_22 C1_22 C6_22 O6_22 136.7(9)
C2_22 C1_22 C6_22 O6_22 -96.6(11)
N1_22 C1_22 C6_22 N1_23 -41.5(11)
C2_22 C1_22 C6_22 N1_23 85.2(11)
O6_22 C6_22 N1_23 C1_23 1.5(14)
C1_22 C6_22 N1_23 C1_23 179.6(7)
C6_22 N1_23 C1_23 C5_23 73.1(11)
C6_22 N1_23 C1_23 C2_23 -173.1(8)
C6_22 N1_23 C1_23 C6_23 -54.0(11)
N1_23 C1_23 C2_23 C3_23 -93.7(9)
C5_23 C1_23 C2_23 C3_23 25.5(10)
C6_23 C1_23 C2_23 C3_23 146.4(9)
C1_23 C2_23 C3_23 O3_23 -122.4(9)
C1_23 C2_23 C3_23 C4_23 -0.5(11)
C2_23 C3_23 O3_23 C7_23 -169.1(12)
C4_23 C3_23 O3_23 C7_23 74.0(14)
O3_23 C3_23 C4_23 C5_23 91.5(11)
C2_23 C3_23 C4_23 C5_23 -25.0(12)
C3_23 C4_23 C5_23 C1_23 40.9(11)
N1_23 C1_23 C5_23 C4_23 76.8(10)
C2_23 C1_23 C5_23 C4_23 -41.0(10)
C6_23 C1_23 C5_23 C4_23 -158.2(9)
N1_23 C1_23 C6_23 O6_23 134.1(10)
C5_23 C1_23 C6_23 O6_23 8.1(14)
C2_23 C1_23 C6_23 O6_23 -106.0(11)
N1_23 C1_23 C6_23 N1_24 -47.4(11)
C5_23 C1_23 C6_23 N1_24 -173.5(8)
C2_23 C1_23 C6_23 N1_24 72.4(10)
O6_23 C6_23 N1_24 C1_24 -0.2(14)
C1_23 C6_23 N1_24 C1_24 -178.6(8)
C6_23 N1_24 C1_24 C6_24 -62.6(11)
C6_23 N1_24 C1_24 C2_24 176.7(8)
N1_24 C1_24 C2_24 C3_24 -178.2(9)
C6_24 C1_24 C2_24 C3_24 60.2(12)
C1_24 C2_24 C3_24 C5_24 61.5(15)
C1_24 C2_24 C3_24 C4_24 -171.3(12)
N1_24 C1_24 C6_24 O6_24 136.1(9)
C2_24 C1_24 C6_24 O6_24 -103.5(10)
N1_24 C1_24 C6_24 N1_25 -45.7(11)
C2_24 C1_24 C6_24 N1_25 74.7(10)
O6_24 C6_24 N1_25 C1_25 3.8(14)
C1_24 C6_24 N1_25 C1_25 -174.4(8)
C6_24 N1_25 C1_25 C2_25 162.8(9)
C6_24 N1_25 C1_25 C6_25 -70.0(11)
N1_25 C1_25 C2_25 C3_25 -58.0(13)
C6_25 C1_25 C2_25 C3_25 175.4(10)
C1_25 C2_25 C3_25 C4_25 -174.3(12)
C1_25 C2_25 C3_25 C5_25 -48.7(17)
N1_25 C1_25 C6_25 O6_25 145.9(9)
C2_25 C1_25 C6_25 O6_25 -88.8(11)
N1_25 C1_25 C6_25 N1_26 -34.7(12)
C2_25 C1_25 C6_25 N1_26 90.6(11)
O6_25 C6_25 N1_26 C1_26 -3.9(15)
C1_25 C6_25 N1_26 C1_26 176.7(9)
C6_25 N1_26 C1_26 C2_26 -175.6(9)
C6_25 N1_26 C1_26 C5_26 69.1(12)
C6_25 N1_26 C1_26 C6_26 -56.3(12)
N1_26 C1_26 C2_26 C3_26 -89.0(11)
C5_26 C1_26 C2_26 C3_26 31.8(12)
C6_26 C1_26 C2_26 C3_26 151.8(9)
C1_26 C2_26 C3_26 O3_26 -150.0(11)
C1_26 C2_26 C3_26 C4_26 -30.9(15)
C4_26 C3_26 O3_26 C7_26 111(2)
C2_26 C3_26 O3_26 C7_26 -133(2)
O3_26 C3_26 C4_26 C5_26 137.7(16)
C2_26 C3_26 C4_26 C5_26 18(2)
C3_26 C4_26 C5_26 C1_26 2(2)
N1_26 C1_26 C5_26 C4_26 97.5(15)
C2_26 C1_26 C5_26 C4_26 -21.1(16)
C6_26 C1_26 C5_26 C4_26 -139.0(14)
N1_26 C1_26 C6_26 O6_26 140.9(10)
C2_26 C1_26 C6_26 O6_26 -99.6(12)
C5_26 C1_26 C6_26 O6_26 15.2(15)
N1_26 C1_26 C6_26 N1_27 -44.4(12)
C2_26 C1_26 C6_26 N1_27 75.1(12)
C5_26 C1_26 C6_26 N1_27 -170.1(10)
O6_26 C6_26 N1_27 C1_27 -4.8(15)
C1_26 C6_26 N1_27 C1_27 -179.5(9)
C6_26 N1_27 C1_27 C2_27 166.1(10)
C6_26 N1_27 C1_27 C6_27 -72.3(13)
N1_27 C1_27 C2_27 C3_27 -72.5(14)
C6_27 C1_27 C2_27 C3_27 164.5(12)
C1_27 C2_27 C3_27 C4_27 -77.3(18)
C1_27 C2_27 C3_27 C5_27 166.6(14)
N1_27 C1_27 C6_27 O6_27 141.6(10)
C2_27 C1_27 C6_27 O6_27 -96.5(13)
N1_27 C1_27 C6_27 N1_28 -43.3(13)
C2_27 C1_27 C6_27 N1_28 78.7(12)
O6_27 C6_27 N1_28 C1_28 1.5(16)
C1_27 C6_27 N1_28 C1_28 -173.5(9)
C6_27 N1_28 C1_28 C6_28 -65.6(12)
C6_27 N1_28 C1_28 C2_28 171.6(9)
N1_28 C1_28 C2_28 C3_28 -179.9(9)
C6_28 C1_28 C2_28 C3_28 57.3(12)
C1_28 C2_28 C3_28 C5_28 -166.1(13)
C1_28 C2_28 C3_28 C4_28 68.7(14)
N1_28 C1_28 C6_28 O6_28 135.7(10)
C2_28 C1_28 C6_28 O6_28 -104.2(11)
N1_28 C1_28 C6_28 N1_29 -48.6(12)
C2_28 C1_28 C6_28 N1_29 71.5(11)
O6_28 C6_28 N1_29 C1_29 -3.3(15)
C1_28 C6_28 N1_29 C1_29 -179.2(9)
C6_28 N1_29 C1_29 C2_29 -76.8(11)
C6_28 N1_29 C1_29 C6_29 51.6(13)
C6_28 N1_29 C1_29 C5_29 168.6(9)
N1_29 C1_29 C2_29 C3_29 -89.4(11)
C6_29 C1_29 C2_29 C3_29 145.3(10)
C5_29 C1_29 C2_29 C3_29 28.2(12)
C1_29 C2_29 C3_29 O3_29 -163.6(11)
C1_29 C2_29 C3_29 C4_29 -37.9(13)
C4_29 C3_29 O3_29 C7_29 158.7(13)
C2_29 C3_29 O3_29 C7_29 -81.2(16)
O3_29 C3_29 C4_29 C5_29 158.9(12)
C2_29 C3_29 C4_29 C5_29 32.3(14)
C3_29 C4_29 C5_29 C1_29 -14.9(14)
N1_29 C1_29 C5_29 C4_29 111.8(11)
C2_29 C1_29 C5_29 C4_29 -8.4(12)
C6_29 C1_29 C5_29 C4_29 -130.3(12)
N1_29 C1_29 C6_29 O6_29 -137.6(11)
C2_29 C1_29 C6_29 O6_29 -10.3(15)
C5_29 C1_29 C6_29 O6_29 104.6(12)
N1_29 C1_29 C6_29 O8_29 47.1(11)
C2_29 C1_29 C6_29 O8_29 174.4(9)
C5_29 C1_29 C6_29 O8_29 -70.7(11)
O6_29 C6_29 O8_29 C8_29 0.2(17)
C1_29 C6_29 O8_29 C8_29 175.5(10)
